data_1550427
loop_
_publ_author_name
'Goz\'alvez, Cristian'
'Zafra, Jos\'e L.'
'Saeki, Akinori'
'Melle-Franco, Manuel'
'Casado Cord\'on, Juan'
'Mateo-Alonso, Aurelio'

_publ_section_title
;
 Charge Transport Modulation in Pseudorotaxane 1D Stacks of Acene and
 Azaacene Derivatives
;
_journal_name_full 'Chemical Science'
_journal_paper_doi 10.1039/C8SC04845B
_journal_year 2019
_chemical_compound_source 'synthesis as described'
_chemical_formula_moiety '2(C46 H34 N6 O4), 2(C14 H12 N2 O4), 6(C2 H2 Cl4), C2 H6 O '
_chemical_formula_sum 'C134 H110 Cl24 N16 O17'
_chemical_formula_weight 3067.18
_space_group_crystal_system triclinic
_space_group_IT_number 2
_space_group_name_Hall '-P 1'
_space_group_name_H-M_alt 'P -1'
_symmetry_cell_setting triclinic
_symmetry_Int_Tables_number 2
_symmetry_space_group_name_Hall '-P 1'
_symmetry_space_group_name_H-M 'P -1'
_atom_sites_solution_hydrogens mixed
_audit_creation_date 2016-11-17T15:35:12-00:00
_audit_creation_method 'WinGX routine CIF_UPDATE'
_audit_update_record
;
2018-07-29 deposited with the CCDC.
2019-01-09 downloaded from the CCDC.
;
_cell_angle_alpha 92.18(7)
_cell_angle_beta 90.93(7)
_cell_angle_gamma 111.37(13)
_cell_formula_units_Z 2
_cell_length_a 10.653(15)
_cell_length_b 12.928(18)
_cell_length_c 51.06(2)
_cell_measurement_reflns_used 193
_cell_measurement_temperature 100.01(10)
_cell_measurement_theta_max 23.548
_cell_measurement_theta_min 2.445
_cell_measurement_wavelength 0.71073
_cell_volume 6540(14)
_computing_cell_refinement 'CrysAlis Pro (Oxford Diffraction Ltd., 2011)'
_computing_data_collection 'CrysAlis Pro (Oxford Diffraction Ltd., 2011)'
_computing_data_reduction 'CrysAlis Pro (Oxford Diffraction Ltd., 2011)'
_computing_molecular_graphics 'Diamond v.3.2f (Crystal Impact GbR, 2008)'
_computing_publication_material 'WinGX publication routines (Farrugia, 1999)'
_computing_structure_refinement 'SHELXL-97 (Sheldrick, 2008)'
_computing_structure_solution 'OLEX2 (Dolomanov et al, 2009)'
_diffrn_ambient_temperature 100.01(10)
_diffrn_detector 'CCD plate'
_diffrn_detector_area_resol_mean 16.2439
_diffrn_detector_type Eos
_diffrn_measured_fraction_theta_full 1
_diffrn_measured_fraction_theta_max 1
_diffrn_measurement_details
;
#__ type_ start__ end____ width___ exp.time_
  1 omega   52.00  100.00   0.7500   20.0000
omega____ theta____ kappa____ phi______ frames
    -       26.7767   57.0000   90.0000 64

#__ type_ start__ end____ width___ exp.time_
  2 omega  -53.00   63.25   0.7500   20.0000
omega____ theta____ kappa____ phi______ frames
    -       26.7767  -37.0000 -180.0000 155

#__ type_ start__ end____ width___ exp.time_
  3 omega   39.00   80.25   0.7500   20.0000
omega____ theta____ kappa____ phi______ frames
    -       26.7767  178.0000 -120.0000 55

#__ type_ start__ end____ width___ exp.time_
  4 omega  -52.00   24.50   0.7500   20.0000
omega____ theta____ kappa____ phi______ frames
    -       26.7767  -37.0000  -60.0000 102

#__ type_ start__ end____ width___ exp.time_
  5 omega   71.00  110.00   0.7500   20.0000
omega____ theta____ kappa____ phi______ frames
    -       26.7767  178.0000  -60.0000 52

#__ type_ start__ end____ width___ exp.time_
  6 omega  -19.00   76.25   0.7500   20.0000
omega____ theta____ kappa____ phi______ frames
    -       26.7767  -99.0000   60.0000 127

#__ type_ start__ end____ width___ exp.time_
  7 omega   40.00   66.25   0.7500   20.0000
omega____ theta____ kappa____ phi______ frames
    -       26.7767  178.0000  -90.0000 35

#__ type_ start__ end____ width___ exp.time_
  8 omega   71.00  113.00   0.7500   20.0000
omega____ theta____ kappa____ phi______ frames
    -       26.7767  178.0000   60.0000 56

;
_diffrn_measurement_device '\k-geometry diffractometer'
_diffrn_measurement_device_type 'Agilent SuperNova'
_diffrn_orient_matrix_UB_11 0.0642238
_diffrn_orient_matrix_UB_12 -0.0031362
_diffrn_orient_matrix_UB_13 0.0025906
_diffrn_orient_matrix_UB_21 -0.0266244
_diffrn_orient_matrix_UB_22 -0.057615
_diffrn_orient_matrix_UB_23 -0.0036692
_diffrn_orient_matrix_UB_31 0.0177847
_diffrn_orient_matrix_UB_32 0.01261
_diffrn_orient_matrix_UB_33 -0.0131657
_diffrn_radiation_monochromator 'Multilayer optics'
_diffrn_radiation_probe x-ray
_diffrn_radiation_source 'Nova (Mo) X-ray micro-source'
_diffrn_radiation_type MoK\a
_diffrn_radiation_wavelength 0.71073
_diffrn_reflns_av_R_equivalents 0.0564
_diffrn_reflns_av_unetI/netI 0.1053
_diffrn_reflns_Laue_measured_fraction_full 1
_diffrn_reflns_Laue_measured_fraction_max 1
_diffrn_reflns_limit_h_max 13
_diffrn_reflns_limit_h_min -13
_diffrn_reflns_limit_k_max 15
_diffrn_reflns_limit_k_min -15
_diffrn_reflns_limit_l_max 57
_diffrn_reflns_limit_l_min -62
_diffrn_reflns_number 49898
_diffrn_reflns_point_group_measured_fraction_max 1
_diffrn_reflns_theta_full 25.242
_diffrn_reflns_theta_max 26
_diffrn_reflns_theta_min 1.597
_diffrn_source_current 0.8
_diffrn_source_power 0.04
_diffrn_source_voltage 50
_exptl_absorpt_coefficient_mu 0.573
_exptl_absorpt_correction_T_max 0.968
_exptl_absorpt_correction_T_min 0.808
_exptl_absorpt_correction_type analytical
_exptl_absorpt_process_details
;
        CrysAlisPro, Agilent Technologies,
        Version 1.171.36.24 (release 03-12-2012 CrysAlis171 .NET)
        (compiled Dec  3 2012,18:21:49)
Analytical numeric absorption correction using a multifaceted crystal
                        model based on expressions derived by R.C. Clark & J.S.
        (Clark, R. C. & Reid, J. S. (1995). Acta Cryst. A51, 887-897)
;
_exptl_crystal_colour 'dark red'
_exptl_crystal_density_diffrn 1.558
_exptl_crystal_density_method 'not measured'
_exptl_crystal_description plate
_exptl_crystal_F_000 3140
_exptl_crystal_size_max 0.477
_exptl_crystal_size_mid 0.2217
_exptl_crystal_size_min 0.0611
_refine_diff_density_max 1.546
_refine_diff_density_min -0.772
_refine_diff_density_rms 0.122
_refine_ls_extinction_method none
_refine_ls_goodness_of_fit_ref 1.016
_refine_ls_hydrogen_treatment mixed
_refine_ls_matrix_type full
_refine_ls_number_parameters 1805
_refine_ls_number_reflns 44245
_refine_ls_number_restraints 185
_refine_ls_restrained_S_all 4.091
_refine_ls_R_factor_all 0.1162
_refine_ls_R_factor_gt 0.0751
_refine_ls_shift/su_max 0.001
_refine_ls_shift/su_mean 0
_refine_ls_structure_factor_coef Fsqd
_refine_ls_weighting_details 'w=1/[\s^2^(Fo^2^)+(0.1169P)^2^+3.9084P] where P=(Fo^2^+2Fc^2^)/3'
_refine_ls_weighting_scheme calc
_refine_ls_wR_factor_gt 0.2036
_refine_ls_wR_factor_ref 0.219
_reflns_number_gt 28051
_reflns_number_total 44245
_reflns_threshold_expression 'I > 2\s(I)'
_cod_data_source_file c8sc04845b2.cif
_cod_data_source_block a20160086_256m1p8eto
_cod_database_code 1550427

loop_
_space_group_symop_operation_xyz
'x, y, z'
'-x, -y, -z'

loop_
_atom_site_label
_atom_site_type_symbol
_atom_site_fract_x
_atom_site_fract_y
_atom_site_fract_z
_atom_site_U_iso_or_equiv
_atom_site_adp_type
_atom_site_occupancy
_atom_site_calc_flag
_atom_site_disorder_assembly
_atom_site_disorder_group
Cl2D Cl -0.18233(19) -0.95757(14) 0.18546(3) 0.0324(4) Uani 1 d . .
Cl3D Cl 0.09815(17) -0.90534(13) 0.20305(3) 0.0274(4) Uani 1 d . .
Cl5D Cl -0.23961(18) -0.88729(15) 0.24475(3) 0.0359(4) Uani 1 d . .
Cl6D Cl -0.0323(2) -0.71757(13) 0.21669(3) 0.0342(4) Uani 1 d . .
C1D C -0.0739(7) -0.9381(5) 0.21309(11) 0.0234(14) Uani 1 d . .
H1D H -0.1024 -1.0089 0.2226 0.028 Uiso 1 calc . .
C4D C -0.0750(7) -0.8462(5) 0.23177(12) 0.0274(15) Uani 1 d . .
H4D H -0.0084 -0.8379 0.2465 0.033 Uiso 1 calc . .
Cl26 Cl -0.2818(6) -0.4047(4) 0.26499(10) 0.0427(12) Uani 0.5 d A 1
Cl27 Cl -0.12274(19) -0.28770(16) 0.31014(3) 0.0373(4) Uani 1 d . .
Cl29 Cl -0.3856(2) -0.22642(18) 0.29422(3) 0.0469(5) Uani 1 d . .
Cl30 Cl -0.1086(5) -0.0550(3) 0.28172(8) 0.0269(10) Uani 0.5 d A 1
Cl33 Cl -0.3465(6) -0.4063(4) 0.26100(10) 0.0447(13) Uani 0.5 d A 2
Cl35 Cl -0.0776(5) -0.0808(4) 0.28727(9) 0.0367(12) Uani 0.5 d A 2
C25D C -0.1720(14) -0.2717(9) 0.2778(2) 0.027(3) Uani 0.5 d A 1
H25D H -0.0894 -0.248 0.2671 0.032 Uiso 0.5 calc A 1
C28D C -0.2421(11) -0.1845(9) 0.2747(2) 0.050(4) Uani 0.5 d A 1
H28E H -0.2725 -0.1875 0.256 0.06 Uiso 0.5 calc A 1
C31D C -0.2881(10) -0.2650(8) 0.2707(2) 0.025(3) Uani 0.5 d A 2
H31D H -0.2892 -0.2233 0.2546 0.03 Uiso 0.5 calc A 2
C34D C -0.1414(13) -0.2253(8) 0.2809(2) 0.028(3) Uani 0.5 d A 2
H34D H -0.086 -0.2438 0.2672 0.033 Uiso 0.5 calc A 2
Cl20 Cl 0.0287(2) -0.42230(15) 0.23763(3) 0.0425(5) Uani 1 d . .
Cl21 Cl 0.2893(2) -0.44817(18) 0.24724(4) 0.0565(6) Uani 1 d . .
Cl23 Cl 0.1996(2) -0.50050(17) 0.30742(4) 0.0506(6) Uani 1 d . .
Cl24 Cl 0.2061(2) -0.28672(15) 0.28880(4) 0.0439(5) Uani 1 d . .
C19D C 0.1215(8) -0.4780(6) 0.25918(13) 0.0394(19) Uani 1 d . .
H19D H 0.0742 -0.5605 0.2591 0.047 Uiso 1 calc . .
C22D C 0.1251(8) -0.4319(6) 0.28600(13) 0.0406(19) Uani 1 d . .
H22D H 0.0297 -0.4499 0.2912 0.049 Uiso 1 calc . .
Cl8D Cl -0.82329(18) -0.98305(13) 0.01733(3) 0.0291(4) Uani 1 d . .
Cl9D Cl -0.81616(16) -0.84023(13) -0.02586(2) 0.0227(3) Uani 1 d . .
Cl11 Cl -0.52175(18) -0.83269(18) -0.00283(3) 0.0423(5) Uani 1 d . .
Cl12 Cl -0.59203(19) -0.63725(14) 0.00760(3) 0.0342(4) Uani 1 d . .
C7D C -0.7759(6) -0.8431(5) 0.00775(10) 0.0219(14) Uani 1 d . .
H7D H -0.8306 -0.808 0.0179 0.026 Uiso 1 calc . .
C10D C -0.6280(7) -0.7767(6) 0.01460(12) 0.0306(16) Uani 1 d . .
H10E H -0.6121 -0.7808 0.0338 0.037 Uiso 1 calc . .
Cl40 Cl 0.02028(18) -0.65881(12) -0.00611(3) 0.0275(4) Uani 1 d . .
Cl41 Cl 0.21752(16) -0.43591(13) 0.00362(3) 0.0264(4) Uani 1 d . .
C39D C 0.0476(7) -0.5220(5) 0.00747(11) 0.0232(14) Uani 1 d . .
H39D H 0.0266 -0.5257 0.0265 0.028 Uiso 1 calc . .
Cl14 Cl -0.24002(18) -0.40577(14) 0.45318(3) 0.0315(4) Uani 1 d . .
Cl15 Cl 0.05612(17) -0.31018(14) 0.45326(3) 0.0293(4) Uani 1 d . .
Cl17 Cl 0.04185(18) -0.12810(14) 0.49794(3) 0.0343(4) Uani 1 d . .
Cl18 Cl -0.10002(19) -0.13463(15) 0.44841(3) 0.0377(4) Uani 1 d . .
C13D C -0.0882(7) -0.3169(6) 0.47139(12) 0.0339(17) Uani 1 d . .
H13D H -0.0836 -0.3518 0.4884 0.041 Uiso 1 calc . .
C16D C -0.0957(7) -0.2058(6) 0.47748(11) 0.0298(16) Uani 1 d . .
H16D H -0.1802 -0.2166 0.4871 0.036 Uiso 1 calc . .
Cl37 Cl -0.64475(16) -1.11316(13) 0.47250(3) 0.0264(4) Uani 1 d . .
Cl38 Cl -0.35656(16) -1.05343(13) 0.47949(3) 0.0263(4) Uani 1 d . .
C36D C -0.4932(6) -1.0095(5) 0.48550(10) 0.0211(14) Uani 1 d . .
H36D H -0.4777 -0.9386 0.4766 0.025 Uiso 1 calc . .
O8A O -0.7112(4) -0.7100(4) 0.48091(7) 0.0241(10) Uani 1 d . .
O12A O -0.0230(4) -0.6192(3) 0.47401(7) 0.0226(10) Uani 1 d . .
O22A O -0.8562(4) -0.7816(4) 0.27855(7) 0.0271(10) Uani 1 d . .
O26A O -0.1543(4) -0.6297(4) 0.27732(7) 0.0239(10) Uani 1 d . .
N1A N -0.3809(5) -0.7100(4) 0.47224(8) 0.0144(10) Uani 1 d . .
N9A N -0.6422(5) -0.8179(4) 0.45278(8) 0.0162(10) Uani 1 d . .
H9A H -0.574 -0.8341 0.4469 0.019 Uiso 1 calc . .
N13A N -0.1764(5) -0.7476(4) 0.44681(8) 0.0159(10) Uani 1 d . .
H13A H -0.2619 -0.7873 0.4432 0.019 Uiso 1 calc . .
N15A N -0.5079(5) -0.7451(4) 0.28424(8) 0.0157(10) Uani 1 d . .
N23A N -0.7438(5) -0.8324(4) 0.31044(8) 0.0200(11) Uani 1 d . .
H23A H -0.668 -0.8389 0.3156 0.024 Uiso 1 calc . .
N27A N -0.2742(5) -0.7650(4) 0.30420(8) 0.0172(11) Uani 1 d . .
H27A H -0.3544 -0.8047 0.3098 0.021 Uiso 1 calc . .
C2A C -0.4808(6) -0.6881(5) 0.48421(9) 0.0152(12) Uani 1 d . .
C3A C -0.4584(6) -0.6144(5) 0.50582(10) 0.0191(13) Uani 1 d . .
H3A H -0.5309 -0.5998 0.5137 0.023 Uiso 1 calc . .
C4A C -0.3276(7) -0.5628(5) 0.51550(10) 0.0206(14) Uani 1 d . .
H4A H -0.3093 -0.5132 0.5305 0.025 Uiso 1 calc . .
C5A C -0.2232(6) -0.5833(5) 0.50347(9) 0.0162(12) Uani 1 d . .
H5A H -0.1325 -0.5473 0.5097 0.019 Uiso 1 calc . .
C6A C -0.2558(6) -0.6590(4) 0.48178(9) 0.0149(12) Uani 1 d . .
C7A C -0.6213(6) -0.7401(5) 0.47253(10) 0.0167(13) Uani 1 d . .
C10A C -0.7759(6) -0.8744(5) 0.44128(9) 0.0192(13) Uani 1 d . .
H10A H -0.8372 -0.8398 0.4488 0.023 Uiso 1 calc . .
H10B H -0.8089 -0.9529 0.4463 0.023 Uiso 1 calc . .
C11A C -0.1413(6) -0.6741(4) 0.46751(9) 0.0143(12) Uani 1 d . .
C14A C -0.0714(6) -0.7610(5) 0.43032(10) 0.0195(13) Uani 1 d . .
H14A H -0.0561 -0.8291 0.4351 0.023 Uiso 1 calc . .
H14B H 0.0139 -0.697 0.434 0.023 Uiso 1 calc . .
C16A C -0.6220(6) -0.7456(5) 0.27236(9) 0.0162(12) Uani 1 d . .
C17A C -0.6248(6) -0.7044(5) 0.24775(10) 0.0202(13) Uani 1 d . .
H17A H -0.7071 -0.7056 0.24 0.024 Uiso 1 calc . .
C18A C -0.5058(6) -0.6618(5) 0.23472(10) 0.0190(13) Uani 1 d . .
H18A H -0.5055 -0.6348 0.2177 0.023 Uiso 1 calc . .
C19A C -0.3870(6) -0.6587(5) 0.24662(10) 0.0188(13) Uani 1 d . .
H19A H -0.3036 -0.6283 0.2381 0.023 Uiso 1 calc . .
C20A C -0.3931(6) -0.7015(5) 0.27152(10) 0.0149(12) Uani 1 d . .
C21A C -0.7521(6) -0.7902(5) 0.28712(10) 0.0204(14) Uani 1 d . .
C24A C -0.8610(6) -0.8677(5) 0.32732(10) 0.0220(14) Uani 1 d . .
H24A H -0.9221 -0.9434 0.3213 0.026 Uiso 1 calc . .
H24B H -0.9109 -0.817 0.3254 0.026 Uiso 1 calc . .
C25A C -0.2621(6) -0.6946(5) 0.28468(10) 0.0165(12) Uani 1 d . .
C28A C -0.1529(6) -0.7748(5) 0.31607(9) 0.0194(13) Uani 1 d . .
H28A H -0.0733 -0.7118 0.3106 0.023 Uiso 1 calc . .
H28B H -0.1445 -0.8441 0.3089 0.023 Uiso 1 calc . .
C29A C -0.7833(6) -0.8718(5) 0.41112(9) 0.0162(13) Uani 1 d . .
C30A C -0.8070(6) -0.9689(5) 0.39536(10) 0.0179(13) Uani 1 d . .
C31A C -0.8152(6) -1.0720(5) 0.40559(10) 0.0177(13) Uani 1 d . .
H31A H -0.802 -1.0754 0.4239 0.021 Uiso 1 calc . .
C32A C -0.8415(7) -1.1660(5) 0.38999(11) 0.0272(15) Uani 1 d . .
H32A H -0.8455 -1.2334 0.3974 0.033 Uiso 1 calc . .
C33A C -0.8627(7) -1.1625(6) 0.36262(11) 0.0268(15) Uani 1 d . .
H33A H -0.8821 -1.228 0.3517 0.032 Uiso 1 calc . .
C34A C -0.8557(6) -1.0669(6) 0.35199(11) 0.0253(15) Uani 1 d . .
H34A H -0.869 -1.0667 0.3336 0.03 Uiso 1 calc . .
C35A C -0.8290(6) -0.9659(5) 0.36722(10) 0.0189(13) Uani 1 d . .
C36A C -0.8233(6) -0.8686(5) 0.35591(10) 0.0198(14) Uani 1 d . .
C37A C -0.7889(6) -0.7685(5) 0.37169(10) 0.0179(13) Uani 1 d . .
C38A C -0.7775(6) -0.6652(5) 0.36119(11) 0.0233(14) Uani 1 d . .
H38A H -0.7897 -0.6626 0.3428 0.028 Uiso 1 calc . .
C39A C -0.7499(6) -0.5707(5) 0.37621(11) 0.0246(14) Uani 1 d . .
H39A H -0.7417 -0.5031 0.3684 0.029 Uiso 1 calc . .
C40A C -0.7333(6) -0.5738(5) 0.40390(11) 0.0244(14) Uani 1 d . .
H40A H -0.714 -0.5079 0.4147 0.029 Uiso 1 calc . .
C41A C -0.7451(6) -0.6707(5) 0.41494(11) 0.0201(13) Uani 1 d . .
H41A H -0.736 -0.6715 0.4335 0.024 Uiso 1 calc . .
C42A C -0.7707(6) -0.7714(5) 0.39964(10) 0.0158(12) Uani 1 d . .
C43A C -0.1072(6) -0.7692(5) 0.40117(10) 0.0147(12) Uani 1 d . .
C44A C -0.1397(6) -0.8712(5) 0.38650(10) 0.0158(12) Uani 1 d . .
C45A C -0.1485(6) -0.9720(5) 0.39813(10) 0.0186(13) Uani 1 d . .
H45A H -0.1335 -0.9711 0.4165 0.022 Uiso 1 calc . .
C46A C -0.1776(6) -1.0689(5) 0.38395(11) 0.0231(14) Uani 1 d . .
H46A H -0.181 -1.1343 0.3923 0.028 Uiso 1 calc . .
C47A C -0.2028(6) -1.0721(5) 0.35651(11) 0.0236(14) Uani 1 d . .
H47A H -0.2233 -1.1399 0.3464 0.028 Uiso 1 calc . .
C48A C -0.1977(6) -0.9789(5) 0.34458(11) 0.0222(14) Uani 1 d . .
H48A H -0.2179 -0.9835 0.3263 0.027 Uiso 1 calc . .
C49A C -0.1634(6) -0.8746(5) 0.35845(9) 0.0161(12) Uani 1 d . .
C50A C -0.1492(6) -0.7760(5) 0.34584(10) 0.0158(12) Uani 1 d . .
C51A C -0.1199(6) -0.6743(5) 0.36066(10) 0.0159(12) Uani 1 d . .
C52A C -0.1088(6) -0.5743(5) 0.34855(11) 0.0223(14) Uani 1 d . .
H52A H -0.1222 -0.5754 0.3301 0.027 Uiso 1 calc . .
C53A C -0.0796(7) -0.4777(5) 0.36285(11) 0.0252(15) Uani 1 d . .
H53A H -0.0722 -0.4118 0.3543 0.03 Uiso 1 calc . .
C54A C -0.0599(7) -0.4742(5) 0.39049(11) 0.0260(15) Uani 1 d . .
H54A H -0.0402 -0.4063 0.4004 0.031 Uiso 1 calc . .
C55A C -0.0693(6) -0.5682(5) 0.40268(11) 0.0209(14) Uani 1 d . .
H55A H -0.0555 -0.5647 0.4212 0.025 Uiso 1 calc . .
C56A C -0.0992(6) -0.6718(5) 0.38850(10) 0.0160(12) Uani 1 d . .
O42D O -0.697(2) -0.941(2) 0.1620(4) 0.041(7) Uani 0.202(10) d B 2
H42D H -0.71(3) -1.013(5) 0.161(5) 0.062 Uiso 0.202(10) d B 2
H44A H -0.467(4) -0.947(3) 0.1960(4) 0.062 Uiso 0.798(10) d B 1
H44B H -0.399(2) -0.8309(12) 0.1813(7) 0.062 Uiso 0.798(10) d B 1
H43D H -0.559(3) -0.8093(16) 0.1764(12) 0.062 Uiso 0.202(10) d B 2
H43E H -0.628(3) -0.927(5) 0.1972(6) 0.062 Uiso 0.202(10) d B 2
O45D O -0.4530(6) -0.9663(5) 0.15733(9) 0.0268(17) Uani 0.798(10) d B 1
H45D H -0.5151 -1.0292 0.1567 0.04 Uiso 0.798(10) calc B 1
C43D C -0.5970(6) -0.8870(6) 0.18112(13) 0.0363(17) Uani 1 d . .
H43A H -0.617(4) -0.865(5) 0.1639(5) 0.054 Uiso 0.798(10) d B 1
H43B H -0.591(4) -0.830(4) 0.1947(9) 0.054 Uiso 0.798(10) d B 1
H43C H -0.670(3) -0.958(2) 0.1845(12) 0.054 Uiso 0.798(10) d B 1
C44D C -0.4630(6) -0.9067(6) 0.18024(11) 0.0296(16) Uani 1 d . .
H44C H -0.468(17) -0.968(18) 0.170(3) 0.044 Uiso 0.202(10) d B 2
H44D H -0.426(14) -0.90(2) 0.1981(6) 0.044 Uiso 0.202(10) d B 2
H44E H -0.395(6) -0.836(19) 0.172(4) 0.044 Uiso 0.202(10) d B 2
O71A O -0.4455(4) -0.9029(3) 0.42925(6) 0.0181(9) Uani 1 d . .
O72A O -0.5309(5) -1.2961(4) 0.39699(8) 0.0330(12) Uani 1 d . .
O74A O -0.5298(4) -0.9176(3) 0.32458(7) 0.0220(10) Uani 1 d . .
O75A O -0.4207(5) -0.5190(4) 0.35676(7) 0.0266(10) Uani 1 d . .
N57A N -0.4630(5) -0.9056(4) 0.40381(8) 0.0164(11) Uani 1 d . .
N64A N -0.5075(5) -0.9139(4) 0.35012(8) 0.0163(11) Uani 1 d . .
C58A C -0.4917(6) -1.0055(5) 0.38948(10) 0.0147(12) Uani 1 d . .
C59A C -0.4966(6) -1.1007(5) 0.40218(11) 0.0210(13) Uani 1 d . .
H59A H -0.4802 -1.098 0.4206 0.025 Uiso 1 calc . .
C60A C -0.5260(6) -1.1986(5) 0.38740(11) 0.0216(14) Uani 1 d . .
C61A C -0.5543(7) -1.2033(5) 0.36015(11) 0.0249(14) Uani 1 d . .
H61A H -0.5776 -1.2721 0.3504 0.03 Uiso 1 calc . .
C62A C -0.5486(6) -1.1101(5) 0.34769(11) 0.0226(14) Uani 1 d . .
H62A H -0.5666 -1.1139 0.3293 0.027 Uiso 1 calc . .
C63A C -0.5159(6) -1.0083(5) 0.36215(10) 0.0166(12) Uani 1 d . .
C65A C -0.4753(6) -0.8128(5) 0.36415(10) 0.0144(12) Uani 1 d . .
C66A C -0.4646(6) -0.7161(5) 0.35152(10) 0.0146(12) Uani 1 d . .
H66A H -0.4791 -0.7182 0.3331 0.017 Uiso 1 calc . .
C67A C -0.4332(6) -0.6185(5) 0.36595(11) 0.0196(13) Uani 1 d . .
C68A C -0.4107(6) -0.6148(5) 0.39360(10) 0.0182(13) Uani 1 d . .
H68A H -0.3887 -0.5464 0.4035 0.022 Uiso 1 calc . .
C69A C -0.4206(6) -0.7086(5) 0.40588(10) 0.0158(12) Uani 1 d . .
H69A H -0.4055 -0.7053 0.4243 0.019 Uiso 1 calc . .
C70A C -0.4532(6) -0.8114(5) 0.39152(9) 0.0135(12) Uani 1 d . .
C73A C -0.4933(9) -1.2935(6) 0.42424(12) 0.041(2) Uani 1 d . .
H73A H -0.4744 -1.3604 0.4278 0.062 Uiso 1 calc . .
H73B H -0.5674 -1.291 0.4351 0.062 Uiso 1 calc . .
H73C H -0.4126 -1.2274 0.4284 0.062 Uiso 1 calc . .
C76A C -0.4428(8) -0.5149(6) 0.32907(11) 0.0319(17) Uani 1 d . .
H76A H -0.3826 -0.5438 0.3195 0.048 Uiso 1 calc . .
H76B H -0.4241 -0.4378 0.3246 0.048 Uiso 1 calc . .
H76C H -0.5367 -0.5603 0.3242 0.048 Uiso 1 calc . .
O8B O -0.0196(4) -0.1517(3) 0.23053(6) 0.0172(9) Uani 1 d . .
O12B O 0.6147(4) -0.1922(4) 0.22301(7) 0.0255(10) Uani 1 d . .
O22B O -0.3903(4) -0.6569(3) 0.05776(7) 0.0170(9) Uani 1 d . .
O26B O 0.1929(4) -0.7900(3) 0.06632(7) 0.0218(9) Uani 1 d . .
N1B N 0.2953(5) -0.1675(4) 0.21471(8) 0.0133(10) Uani 1 d . .
N9B N 0.0499(5) -0.1865(4) 0.19067(8) 0.0148(10) Uani 1 d . .
H9B H 0.1146 -0.193 0.181 0.018 Uiso 1 calc . .
N13B N 0.4703(5) -0.2404(4) 0.18796(8) 0.0154(10) Uani 1 d . .
H13B H 0.3949 -0.2407 0.1806 0.018 Uiso 1 calc . .
N15B N -0.0647(5) -0.6765(4) 0.06186(7) 0.0133(10) Uani 1 d . .
N23B N -0.1857(5) -0.5238(4) 0.06907(8) 0.0148(10) Uani 1 d . .
H23B H -0.098 -0.5076 0.0703 0.018 Uiso 1 calc . .
N27B N 0.2089(5) -0.6104(4) 0.07124(8) 0.0154(10) Uani 1 d . .
H27B H 0.1653 -0.5642 0.0712 0.019 Uiso 1 calc . .
C2B C 0.2113(6) -0.1275(5) 0.22738(10) 0.0166(13) Uani 1 d . .
C3B C 0.2473(6) -0.0633(5) 0.25082(10) 0.0178(13) Uani 1 d . .
H3B H 0.1868 -0.0345 0.2591 0.021 Uiso 1 calc . .
C4B C 0.3753(6) -0.0430(5) 0.26169(10) 0.0180(13) Uani 1 d . .
H4B H 0.404 0.0016 0.2775 0.022 Uiso 1 calc . .
C5B C 0.4597(6) -0.0868(5) 0.24984(10) 0.0203(14) Uani 1 d . .
H5B H 0.5457 -0.0759 0.2575 0.024 Uiso 1 calc . .
C6B C 0.4162(6) -0.1484(4) 0.22601(9) 0.0136(12) Uani 1 d . .
C7B C 0.0721(6) -0.1560(4) 0.21640(10) 0.0148(12) Uani 1 d . .
C10B C -0.0853(6) -0.2084(5) 0.17911(9) 0.0159(12) Uani 1 d . .
H10C H -0.0974 -0.1365 0.1773 0.019 Uiso 1 calc . .
H10D H -0.1534 -0.2523 0.1913 0.019 Uiso 1 calc . .
C11B C 0.5100(6) -0.1945(5) 0.21220(10) 0.0156(12) Uani 1 d . .
C14B C 0.5547(6) -0.2896(5) 0.17418(10) 0.0182(13) Uani 1 d . .
H14C H 0.5789 -0.3383 0.1862 0.022 Uiso 1 calc . .
H14D H 0.6393 -0.2294 0.1697 0.022 Uiso 1 calc . .
C16B C -0.1997(6) -0.7122(4) 0.05689(9) 0.0126(12) Uani 1 d . .
C17B C -0.2793(6) -0.8197(5) 0.04963(10) 0.0178(13) Uani 1 d . .
H17B H -0.3737 -0.8404 0.0466 0.021 Uiso 1 calc . .
C18B C -0.2188(6) -0.8970(5) 0.04691(10) 0.0197(13) Uani 1 d . .
H18B H -0.2707 -0.9718 0.0415 0.024 Uiso 1 calc . .
C19B C -0.0817(6) -0.8648(5) 0.05212(10) 0.0175(13) Uani 1 d . .
H19B H -0.0384 -0.9173 0.0507 0.021 Uiso 1 calc . .
C20B C -0.0087(6) -0.7545(5) 0.05945(9) 0.0138(12) Uani 1 d . .
C21B C -0.2662(6) -0.6264(5) 0.06112(9) 0.0141(12) Uani 1 d . .
C24B C -0.2392(6) -0.4385(4) 0.07581(10) 0.0148(12) Uani 1 d . .
H24C H -0.3388 -0.4729 0.0759 0.018 Uiso 1 calc . .
H24D H -0.2156 -0.3833 0.062 0.018 Uiso 1 calc . .
C25B C 0.1409(6) -0.7190(5) 0.06588(9) 0.0161(13) Uani 1 d . .
C28B C 0.3534(6) -0.5669(5) 0.07717(10) 0.0185(13) Uani 1 d . .
H28C H 0.4004 -0.5257 0.062 0.022 Uiso 1 calc . .
H28D H 0.3834 -0.6302 0.0793 0.022 Uiso 1 calc . .
C29B C -0.1120(6) -0.2695(5) 0.15280(10) 0.0147(12) Uani 1 d . .
C30B C -0.1852(6) -0.3843(5) 0.15064(9) 0.0138(12) Uani 1 d . .
C31B C -0.2206(6) -0.4520(5) 0.17305(10) 0.0181(13) Uani 1 d . .
H31B H -0.1892 -0.4182 0.1899 0.022 Uiso 1 calc . .
C32B C -0.2965(6) -0.5614(5) 0.17105(10) 0.0205(13) Uani 1 d . .
H32B H -0.3155 -0.6038 0.1863 0.025 Uiso 1 calc . .
C33B C -0.3478(6) -0.6129(5) 0.14608(11) 0.0201(13) Uani 1 d . .
H33B H -0.4049 -0.6891 0.1447 0.024 Uiso 1 calc . .
C34B C -0.3154(6) -0.5537(5) 0.12419(10) 0.0165(12) Uani 1 d . .
H34B H -0.3508 -0.5895 0.1077 0.02 Uiso 1 calc . .
C35B C -0.2300(6) -0.4394(4) 0.12528(9) 0.0115(11) Uani 1 d . .
C36B C -0.1876(6) -0.3780(5) 0.10231(9) 0.0136(12) Uani 1 d . .
C37B C -0.1067(6) -0.2663(5) 0.10459(9) 0.0130(11) Uani 1 d . .
C38B C -0.0524(6) -0.1997(5) 0.08234(10) 0.0169(13) Uani 1 d . .
H38B H -0.0671 -0.2359 0.0654 0.02 Uiso 1 calc . .
C39B C 0.0183(6) -0.0888(5) 0.08436(10) 0.0183(13) Uani 1 d . .
H39B H 0.0514 -0.0489 0.0691 0.022 Uiso 1 calc . .
C40B C 0.0424(6) -0.0326(5) 0.10934(11) 0.0199(13) Uani 1 d . .
H40B H 0.0878 0.0458 0.1108 0.024 Uiso 1 calc . .
C41B C 0.0004(6) -0.0911(5) 0.13131(10) 0.0180(13) Uani 1 d . .
H41B H 0.0204 -0.0525 0.148 0.022 Uiso 1 calc . .
C42B C -0.0725(6) -0.2081(5) 0.13006(10) 0.0132(12) Uani 1 d . .
C43B C 0.4904(6) -0.3573(5) 0.14924(9) 0.0154(12) Uani 1 d . .
C44B C 0.4087(6) -0.4695(5) 0.15037(10) 0.0148(12) Uani 1 d . .
C45B C 0.3680(6) -0.5224(5) 0.17500(10) 0.0176(13) Uani 1 d . .
H45B H 0.3965 -0.4792 0.191 0.021 Uiso 1 calc . .
C46B C 0.2915(7) -0.6307(5) 0.17595(11) 0.0235(14) Uani 1 d . .
H46B H 0.2648 -0.6618 0.1924 0.028 Uiso 1 calc . .
C47B C 0.2501(7) -0.6987(5) 0.15291(11) 0.0233(14) Uani 1 d . .
H47B H 0.1976 -0.7756 0.1538 0.028 Uiso 1 calc . .
C48B C 0.2861(6) -0.6532(5) 0.12907(11) 0.0182(13) Uani 1 d . .
H48B H 0.2585 -0.6997 0.1136 0.022 Uiso 1 calc . .
C49B C 0.3634(6) -0.5384(5) 0.12694(10) 0.0144(12) Uani 1 d . .
C50B C 0.3962(6) -0.4890(5) 0.10209(9) 0.0137(12) Uani 1 d . .
C51B C 0.4699(6) -0.3756(5) 0.10089(9) 0.0149(12) Uani 1 d . .
C52B C 0.5012(6) -0.3199(5) 0.07658(10) 0.0182(13) Uani 1 d . .
H52B H 0.4696 -0.3615 0.0605 0.022 Uiso 1 calc . .
C53B C 0.5744(6) -0.2102(5) 0.07615(11) 0.0229(14) Uani 1 d . .
H53B H 0.5934 -0.1766 0.0597 0.027 Uiso 1 calc . .
C54B C 0.6230(6) -0.1448(5) 0.09905(11) 0.0230(14) Uani 1 d . .
H54B H 0.6753 -0.0678 0.0982 0.028 Uiso 1 calc . .
C55B C 0.5949(6) -0.1921(5) 0.12277(11) 0.0192(13) Uani 1 d . .
H55B H 0.6267 -0.1467 0.1384 0.023 Uiso 1 calc . .
C56B C 0.5193(6) -0.3072(5) 0.12475(10) 0.0157(12) Uani 1 d . .
O71B O -0.7132(4) -1.1609(3) 0.15542(6) 0.0170(9) Uani 1 d . .
O72B O -1.0556(4) -1.6705(3) 0.15016(7) 0.0202(9) Uani 1 d . .
O74B O -0.8968(4) -1.4392(3) 0.07068(6) 0.0169(9) Uani 1 d . .
O75B O -0.5778(4) -0.9297(3) 0.07621(7) 0.0237(10) Uani 1 d . .
N57B N -0.7592(5) -1.2302(4) 0.13462(8) 0.0137(10) Uani 1 d . .
N64B N -0.8537(5) -1.3725(4) 0.09138(8) 0.0142(10) Uani 1 d . .
C58B C -0.8307(6) -1.3390(5) 0.13806(9) 0.0132(12) Uani 1 d . .
C59B C -0.8564(6) -1.3815(5) 0.16351(10) 0.0152(12) Uani 1 d . .
H59B H -0.8225 -1.3332 0.1786 0.018 Uiso 1 calc . .
C60B C -0.9290(6) -1.4903(5) 0.16632(10) 0.0162(12) Uani 1 d . .
H60B H -0.9446 -1.5178 0.1834 0.019 Uiso 1 calc . .
C61B C -0.9831(6) -1.5655(5) 0.14386(10) 0.0174(13) Uani 1 d . .
C62B C -0.9590(6) -1.5264(5) 0.11902(10) 0.0154(12) Uani 1 d . .
H62B H -0.9944 -1.5753 0.1041 0.018 Uiso 1 calc . .
C63B C -0.8821(6) -1.4143(5) 0.11588(9) 0.0123(12) Uani 1 d . .
C65B C -0.7810(6) -1.2631(5) 0.08800(10) 0.0150(12) Uani 1 d . .
C66B C -0.7509(6) -1.2224(5) 0.06270(10) 0.0182(13) Uani 1 d . .
H66B H -0.7802 -1.2718 0.0477 0.022 Uiso 1 calc . .
C67B C -0.6799(6) -1.1125(5) 0.05987(10) 0.0166(12) Uani 1 d . .
H67B H -0.6562 -1.0861 0.0428 0.02 Uiso 1 calc . .
C68B C -0.6407(6) -1.0369(5) 0.08204(10) 0.0157(12) Uani 1 d . .
C69B C -0.6654(6) -1.0736(5) 0.10672(10) 0.0163(12) Uani 1 d . .
H69B H -0.637 -1.0231 0.1215 0.02 Uiso 1 calc . .
C70B C -0.7344(6) -1.1885(5) 0.10991(9) 0.0132(12) Uani 1 d . .
C73B C -1.1106(7) -1.7504(5) 0.12890(11) 0.0256(15) Uani 1 d . .
H73D H -1.168 -1.7254 0.1176 0.038 Uiso 1 calc . .
H73E H -1.1643 -1.8223 0.1358 0.038 Uiso 1 calc . .
H73F H -1.037 -1.7582 0.1187 0.038 Uiso 1 calc . .
C76B C -0.5430(7) -0.8506(5) 0.09791(11) 0.0289(16) Uani 1 d . .
H76D H -0.4954 -0.776 0.0917 0.043 Uiso 1 calc . .
H76E H -0.4845 -0.869 0.1104 0.043 Uiso 1 calc . .
H76F H -0.6253 -0.8524 0.1065 0.043 Uiso 1 calc . .

loop_
_atom_site_aniso_label
_atom_site_aniso_U_11
_atom_site_aniso_U_22
_atom_site_aniso_U_33
_atom_site_aniso_U_23
_atom_site_aniso_U_13
_atom_site_aniso_U_12
Cl2D 0.0426(12) 0.0305(9) 0.0296(8) -0.0058(6) -0.0136(7) 0.0211(9)
Cl3D 0.0224(10) 0.0228(8) 0.0401(9) 0.0056(6) 0.0102(6) 0.0110(7)
Cl5D 0.0246(11) 0.0357(10) 0.0440(10) -0.0067(7) 0.0130(7) 0.0073(8)
Cl6D 0.0476(13) 0.0172(8) 0.0376(9) 0.0062(6) 0.0064(7) 0.0108(8)
C1D 0.022(4) 0.026(4) 0.028(3) 0.004(2) -0.001(2) 0.016(3)
C4D 0.020(4) 0.024(4) 0.034(3) 0.003(3) -0.001(3) 0.004(3)
Cl26 0.054(3) 0.023(2) 0.048(2) -0.0021(16) 0.005(2) 0.010(2)
Cl27 0.0357(11) 0.0605(12) 0.0261(8) 0.0121(7) 0.0004(6) 0.0291(10)
Cl29 0.0410(13) 0.0709(14) 0.0446(10) 0.0086(9) 0.0006(8) 0.0387(11)
Cl30 0.033(2) 0.0253(17) 0.0226(17) -0.0023(12) 0.0001(13) 0.0117(15)
Cl33 0.047(3) 0.026(2) 0.056(2) -0.0037(16) -0.016(2) 0.008(2)
Cl35 0.036(2) 0.037(2) 0.0320(19) -0.0082(15) 0.0037(15) 0.0077(16)
C25D 0.025(6) 0.029(6) 0.024(5) 0.001(4) 0.001(4) 0.006(5)
C28D 0.056(10) 0.058(9) 0.041(7) 0.030(6) 0.007(6) 0.025(7)
C31D 0.025(3) 0.025(3) 0.026(3) 0.0009(13) -0.0001(13) 0.0096(16)
C34D 0.021(6) 0.031(6) 0.023(5) 0.003(5) -0.003(4) 0.000(5)
Cl20 0.0523(14) 0.0341(10) 0.0351(9) 0.0129(7) -0.0069(8) 0.0079(9)
Cl21 0.0550(16) 0.0468(13) 0.0691(13) 0.0065(9) 0.0370(10) 0.0186(11)
Cl23 0.0432(14) 0.0542(13) 0.0538(11) 0.0276(9) -0.0081(9) 0.0152(11)
Cl24 0.0426(13) 0.0240(9) 0.0630(12) 0.0018(8) 0.0136(9) 0.0092(9)
C19D 0.036(5) 0.037(4) 0.038(4) 0.001(3) 0.003(3) 0.003(4)
C22D 0.030(5) 0.049(5) 0.050(4) 0.011(3) 0.006(3) 0.022(4)
Cl8D 0.0376(11) 0.0231(8) 0.0278(8) 0.0062(6) 0.0013(6) 0.0122(8)
Cl9D 0.0227(9) 0.0292(8) 0.0204(7) -0.0005(5) -0.0048(5) 0.0149(7)
Cl11 0.0263(11) 0.0780(14) 0.0328(9) -0.0132(8) -0.0057(7) 0.0329(10)
Cl12 0.0342(11) 0.0258(9) 0.0363(9) 0.0008(6) -0.0056(7) 0.0039(8)
C7D 0.018(4) 0.024(3) 0.022(3) -0.001(2) -0.002(2) 0.007(3)
C10D 0.024(4) 0.042(4) 0.030(3) -0.005(3) -0.001(3) 0.018(4)
Cl40 0.0365(11) 0.0207(8) 0.0310(8) -0.0019(6) -0.0007(6) 0.0175(8)
Cl41 0.0163(9) 0.0346(9) 0.0277(8) 0.0025(6) 0.0018(6) 0.0086(7)
C39D 0.023(4) 0.025(4) 0.024(3) 0.003(2) 0.000(2) 0.011(3)
Cl14 0.0310(11) 0.0297(9) 0.0291(8) 0.0027(6) -0.0031(6) 0.0057(8)
Cl15 0.0239(10) 0.0314(9) 0.0362(9) -0.0007(6) -0.0035(6) 0.0149(8)
Cl17 0.0300(11) 0.0339(10) 0.0341(9) -0.0017(7) -0.0019(7) 0.0065(8)
Cl18 0.0351(12) 0.0426(11) 0.0432(10) 0.0216(7) 0.0090(7) 0.0214(9)
C13D 0.030(5) 0.047(5) 0.026(3) 0.012(3) 0.001(3) 0.015(4)
C16D 0.024(4) 0.036(4) 0.026(3) 0.007(3) 0.001(3) 0.007(3)
Cl37 0.0186(9) 0.0311(9) 0.0245(7) -0.0010(6) -0.0043(6) 0.0036(7)
Cl38 0.0200(9) 0.0315(9) 0.0295(8) 0.0014(6) 0.0004(6) 0.0118(7)
C36D 0.016(4) 0.026(4) 0.020(3) 0.005(2) -0.004(2) 0.007(3)
O8A 0.018(3) 0.036(3) 0.021(2) 0.0022(17) 0.0026(16) 0.012(2)
O12A 0.010(3) 0.027(2) 0.025(2) -0.0012(17) -0.0008(16) 0.002(2)
O22A 0.015(3) 0.048(3) 0.019(2) 0.0048(18) -0.0037(16) 0.013(2)
O26A 0.011(3) 0.030(3) 0.027(2) 0.0088(17) 0.0000(16) 0.003(2)
N1A 0.010(3) 0.015(2) 0.016(2) 0.0021(17) -0.0021(17) 0.003(2)
N9A 0.011(3) 0.023(3) 0.017(2) 0.0031(18) 0.0012(17) 0.009(2)
N13A 0.009(3) 0.021(3) 0.017(2) 0.0004(18) 0.0000(17) 0.004(2)
N15A 0.012(3) 0.019(3) 0.015(2) -0.0011(18) -0.0025(18) 0.005(2)
N23A 0.011(3) 0.035(3) 0.016(2) 0.007(2) 0.0000(18) 0.011(2)
N27A 0.011(3) 0.029(3) 0.013(2) 0.0032(19) -0.0012(17) 0.009(2)
C2A 0.015(3) 0.017(3) 0.014(3) 0.006(2) 0.002(2) 0.006(3)
C3A 0.022(4) 0.021(3) 0.019(3) 0.004(2) -0.001(2) 0.013(3)
C4A 0.032(4) 0.019(3) 0.016(3) -0.001(2) -0.004(2) 0.016(3)
C5A 0.018(4) 0.016(3) 0.013(3) 0.003(2) -0.003(2) 0.005(3)
C6A 0.015(3) 0.013(3) 0.014(3) 0.004(2) -0.004(2) 0.002(3)
C7A 0.014(3) 0.023(3) 0.015(3) 0.011(2) 0.004(2) 0.009(3)
C10A 0.019(4) 0.026(3) 0.014(3) 0.005(2) 0.001(2) 0.008(3)
C11A 0.015(4) 0.009(3) 0.017(3) 0.004(2) -0.004(2) 0.002(3)
C14A 0.011(3) 0.029(4) 0.018(3) -0.002(2) -0.003(2) 0.007(3)
C16A 0.012(3) 0.021(3) 0.015(3) -0.003(2) -0.002(2) 0.006(3)
C17A 0.022(4) 0.024(3) 0.017(3) 0.006(2) -0.001(2) 0.012(3)
C18A 0.020(4) 0.021(3) 0.015(3) 0.003(2) -0.003(2) 0.006(3)
C19A 0.017(4) 0.023(3) 0.015(3) 0.002(2) 0.003(2) 0.006(3)
C20A 0.011(3) 0.013(3) 0.017(3) -0.004(2) -0.004(2) 0.001(3)
C21A 0.021(4) 0.022(3) 0.017(3) -0.002(2) -0.005(2) 0.007(3)
C24A 0.012(4) 0.036(4) 0.016(3) 0.007(2) -0.001(2) 0.005(3)
C25A 0.011(4) 0.022(3) 0.019(3) 0.001(2) 0.002(2) 0.008(3)
C28A 0.016(4) 0.031(4) 0.011(3) 0.000(2) -0.002(2) 0.007(3)
C29A 0.007(3) 0.026(3) 0.014(3) 0.004(2) 0.000(2) 0.003(3)
C30A 0.005(3) 0.026(3) 0.020(3) 0.005(2) 0.003(2) 0.002(3)
C31A 0.010(3) 0.021(3) 0.018(3) 0.004(2) -0.001(2) 0.000(3)
C32A 0.013(4) 0.025(4) 0.037(4) 0.008(3) 0.002(3) -0.002(3)
C33A 0.014(4) 0.030(4) 0.029(3) -0.008(3) 0.001(2) 0.000(3)
C34A 0.011(4) 0.037(4) 0.025(3) -0.001(3) 0.001(2) 0.005(3)
C35A 0.007(3) 0.029(4) 0.017(3) 0.003(2) 0.000(2) 0.002(3)
C36A 0.006(3) 0.035(4) 0.017(3) 0.008(2) 0.003(2) 0.005(3)
C37A 0.014(2) 0.021(2) 0.019(2) 0.0048(17) 0.0031(17) 0.0070(18)
C38A 0.017(4) 0.036(4) 0.023(3) 0.015(3) 0.005(2) 0.016(3)
C39A 0.015(4) 0.026(4) 0.031(3) 0.009(3) 0.003(2) 0.005(3)
C40A 0.014(4) 0.029(4) 0.033(3) 0.001(3) 0.004(2) 0.011(3)
C41A 0.005(3) 0.028(4) 0.027(3) 0.003(2) -0.001(2) 0.004(3)
C42A 0.011(2) 0.019(2) 0.018(2) 0.0023(17) -0.0016(16) 0.0058(18)
C43A 0.007(3) 0.022(3) 0.016(3) 0.002(2) 0.002(2) 0.007(3)
C44A 0.012(2) 0.019(2) 0.016(2) 0.0014(16) 0.0007(16) 0.0050(18)
C45A 0.015(4) 0.024(3) 0.019(3) 0.006(2) 0.000(2) 0.008(3)
C46A 0.018(4) 0.021(3) 0.030(3) 0.006(2) 0.002(2) 0.007(3)
C47A 0.018(4) 0.023(4) 0.028(3) -0.010(2) -0.002(2) 0.007(3)
C48A 0.011(4) 0.036(4) 0.020(3) -0.005(2) -0.002(2) 0.010(3)
C49A 0.012(2) 0.021(2) 0.0146(19) -0.0013(16) -0.0011(16) 0.0049(18)
C50A 0.011(2) 0.020(2) 0.016(2) 0.0013(16) -0.0006(16) 0.0055(18)
C51A 0.011(2) 0.019(2) 0.016(2) 0.0015(16) 0.0003(16) 0.0043(18)
C52A 0.011(4) 0.025(4) 0.025(3) 0.006(2) -0.002(2) -0.001(3)
C53A 0.019(4) 0.016(3) 0.033(3) 0.006(2) -0.002(3) -0.003(3)
C54A 0.020(4) 0.021(3) 0.031(3) -0.001(2) 0.000(3) 0.001(3)
C55A 0.010(3) 0.027(4) 0.021(3) -0.001(2) -0.001(2) 0.001(3)
C56A 0.007(3) 0.019(3) 0.018(3) 0.000(2) 0.000(2) 0.001(3)
O42D 0.032(9) 0.036(13) 0.062(10) -0.011(9) 0.005(8) 0.022(9)
O45D 0.020(4) 0.028(3) 0.031(3) -0.005(2) -0.003(2) 0.009(3)
C43D 0.031(5) 0.023(4) 0.054(4) 0.005(3) 0.009(3) 0.008(3)
C44D 0.030(5) 0.032(4) 0.032(4) 0.000(3) -0.002(3) 0.018(4)
O71A 0.020(3) 0.021(2) 0.0138(19) 0.0014(15) -0.0019(15) 0.0076(19)
O72A 0.044(4) 0.021(2) 0.033(2) 0.0017(18) -0.007(2) 0.012(2)
O74A 0.022(3) 0.029(2) 0.0141(19) -0.0004(16) -0.0029(15) 0.009(2)
O75A 0.026(3) 0.026(3) 0.029(2) 0.0069(17) 0.0028(17) 0.011(2)
N57A 0.007(3) 0.019(3) 0.020(2) 0.0004(18) -0.0023(18) 0.001(2)
N64A 0.014(3) 0.023(3) 0.013(2) 0.0010(18) 0.0017(17) 0.008(2)
C58A 0.006(3) 0.015(3) 0.021(3) 0.000(2) 0.001(2) 0.002(3)
C59A 0.015(4) 0.021(3) 0.026(3) 0.001(2) -0.005(2) 0.006(3)
C60A 0.012(4) 0.014(3) 0.034(3) 0.001(2) -0.002(2) 0.000(3)
C61A 0.020(4) 0.025(4) 0.030(3) -0.001(2) 0.002(2) 0.008(3)
C62A 0.017(4) 0.024(3) 0.027(3) -0.001(2) -0.002(2) 0.008(3)
C63A 0.009(3) 0.016(3) 0.023(3) -0.003(2) -0.003(2) 0.003(3)
C65A 0.005(3) 0.019(3) 0.018(2) 0.000(2) 0.0017(19) 0.004(2)
C66A 0.007(3) 0.020(3) 0.017(2) 0.001(2) -0.0037(19) 0.004(2)
C67A 0.009(3) 0.022(3) 0.030(3) 0.009(2) 0.003(2) 0.007(3)
C68A 0.014(4) 0.018(3) 0.020(3) 0.000(2) 0.000(2) 0.004(3)
C69A 0.012(3) 0.020(3) 0.017(3) 0.001(2) 0.001(2) 0.008(3)
C70A 0.004(3) 0.016(3) 0.018(2) 0.003(2) 0.0025(19) 0.001(2)
C73A 0.059(6) 0.029(4) 0.037(4) 0.005(3) -0.014(3) 0.018(4)
C76A 0.037(5) 0.034(4) 0.026(3) 0.007(3) -0.001(3) 0.015(4)
O8B 0.015(2) 0.025(2) 0.0138(19) 0.0016(15) 0.0017(15) 0.0095(19)
O12B 0.023(3) 0.040(3) 0.022(2) -0.0037(17) -0.0082(17) 0.023(2)
O22B 0.008(2) 0.016(2) 0.026(2) -0.0009(15) 0.0003(15) 0.0045(18)
O26B 0.020(3) 0.024(2) 0.028(2) -0.0040(16) -0.0022(16) 0.016(2)
N1B 0.011(3) 0.015(2) 0.015(2) 0.0017(17) -0.0019(17) 0.006(2)
N9B 0.017(3) 0.017(3) 0.014(2) -0.0040(17) -0.0022(17) 0.011(2)
N13B 0.010(3) 0.021(3) 0.018(2) 0.0011(18) -0.0009(17) 0.009(2)
N15B 0.015(3) 0.017(3) 0.010(2) 0.0013(17) 0.0013(17) 0.008(2)
N23B 0.011(3) 0.019(3) 0.018(2) -0.0011(18) 0.0004(17) 0.010(2)
N27B 0.015(3) 0.022(3) 0.014(2) -0.0025(18) -0.0019(17) 0.013(2)
C2B 0.019(4) 0.017(3) 0.016(3) 0.007(2) 0.002(2) 0.009(3)
C3B 0.022(4) 0.014(3) 0.019(3) -0.001(2) 0.001(2) 0.009(3)
C4B 0.022(4) 0.016(3) 0.016(3) -0.003(2) -0.001(2) 0.007(3)
C5B 0.024(4) 0.026(3) 0.016(3) 0.000(2) -0.005(2) 0.014(3)
C6B 0.011(3) 0.011(3) 0.017(3) -0.002(2) -0.001(2) 0.001(2)
C7B 0.017(4) 0.009(3) 0.019(3) 0.004(2) -0.002(2) 0.005(3)
C10B 0.012(3) 0.019(3) 0.016(3) -0.006(2) -0.004(2) 0.006(3)
C11B 0.015(4) 0.014(3) 0.016(3) 0.001(2) -0.002(2) 0.003(3)
C14B 0.016(4) 0.021(3) 0.020(3) -0.001(2) -0.003(2) 0.010(3)
C16B 0.014(3) 0.014(3) 0.012(3) 0.003(2) 0.004(2) 0.007(3)
C17B 0.014(4) 0.021(3) 0.021(3) 0.001(2) 0.004(2) 0.009(3)
C18B 0.017(4) 0.014(3) 0.025(3) -0.002(2) 0.001(2) 0.002(3)
C19B 0.025(4) 0.013(3) 0.019(3) 0.001(2) 0.004(2) 0.012(3)
C20B 0.018(3) 0.020(3) 0.008(2) -0.001(2) 0.003(2) 0.011(3)
C21B 0.018(4) 0.016(3) 0.009(3) 0.001(2) 0.001(2) 0.007(3)
C24B 0.011(3) 0.014(3) 0.020(3) 0.000(2) -0.004(2) 0.005(3)
C25B 0.021(4) 0.018(3) 0.011(3) -0.005(2) -0.002(2) 0.011(3)
C28B 0.015(4) 0.024(3) 0.018(3) -0.006(2) -0.004(2) 0.010(3)
C29B 0.011(3) 0.020(3) 0.017(3) 0.000(2) -0.001(2) 0.010(3)
C30B 0.008(3) 0.018(3) 0.018(3) 0.002(2) 0.001(2) 0.008(3)
C31B 0.017(4) 0.028(4) 0.012(3) 0.000(2) 0.000(2) 0.011(3)
C32B 0.017(4) 0.027(4) 0.021(3) 0.011(2) 0.007(2) 0.011(3)
C33B 0.010(4) 0.010(3) 0.035(3) 0.000(2) 0.004(2) -0.003(3)
C34B 0.010(3) 0.019(3) 0.023(3) -0.002(2) 0.001(2) 0.007(3)
C35B 0.008(2) 0.012(2) 0.0157(19) 0.0006(16) 0.0000(16) 0.0056(17)
C36B 0.010(3) 0.023(3) 0.012(3) -0.002(2) -0.0022(19) 0.010(3)
C37B 0.010(2) 0.017(2) 0.0139(19) 0.0003(16) -0.0009(16) 0.0070(18)
C38B 0.015(4) 0.023(3) 0.018(3) 0.005(2) -0.001(2) 0.014(3)
C39B 0.013(3) 0.026(3) 0.022(3) 0.009(2) 0.005(2) 0.013(3)
C40B 0.014(4) 0.012(3) 0.033(3) 0.000(2) 0.000(2) 0.005(3)
C41B 0.010(3) 0.018(3) 0.025(3) -0.006(2) -0.005(2) 0.005(3)
C42B 0.006(3) 0.014(3) 0.020(3) -0.001(2) -0.002(2) 0.004(2)
C43B 0.014(3) 0.024(3) 0.012(3) -0.001(2) 0.000(2) 0.012(3)
C44B 0.010(3) 0.020(3) 0.019(3) 0.001(2) -0.002(2) 0.010(3)
C45B 0.015(4) 0.020(3) 0.021(3) 0.001(2) -0.001(2) 0.010(3)
C46B 0.022(4) 0.031(4) 0.021(3) 0.007(2) 0.001(2) 0.012(3)
C47B 0.022(4) 0.018(3) 0.033(3) 0.011(2) -0.004(2) 0.011(3)
C48B 0.013(4) 0.017(3) 0.028(3) -0.002(2) -0.006(2) 0.010(3)
C49B 0.012(2) 0.016(2) 0.017(2) -0.0001(16) -0.0017(16) 0.0078(18)
C50B 0.010(2) 0.016(2) 0.0165(19) -0.0007(16) -0.0010(16) 0.0072(18)
C51B 0.012(2) 0.019(2) 0.0159(19) -0.0003(16) 0.0006(16) 0.0094(18)
C52B 0.012(3) 0.024(3) 0.019(3) 0.003(2) 0.001(2) 0.007(3)
C53B 0.016(4) 0.035(4) 0.023(3) 0.013(3) 0.009(2) 0.014(3)
C54B 0.015(4) 0.018(3) 0.035(3) 0.007(2) 0.002(2) 0.005(3)
C55B 0.012(3) 0.022(3) 0.026(3) -0.001(2) -0.002(2) 0.008(3)
C56B 0.012(3) 0.023(3) 0.017(3) 0.001(2) 0.001(2) 0.013(3)
O71B 0.020(3) 0.017(2) 0.0137(18) -0.0035(14) -0.0044(15) 0.0067(19)
O72B 0.024(3) 0.016(2) 0.021(2) 0.0036(15) 0.0017(16) 0.008(2)
O74B 0.015(2) 0.019(2) 0.0164(19) -0.0027(15) -0.0020(15) 0.0055(19)
O75B 0.027(3) 0.016(2) 0.025(2) 0.0038(16) 0.0030(17) 0.005(2)
N57B 0.015(3) 0.017(3) 0.015(2) -0.0018(17) -0.0013(17) 0.013(2)
N64B 0.010(3) 0.020(3) 0.017(2) -0.0025(18) -0.0019(17) 0.011(2)
C58B 0.009(3) 0.016(3) 0.016(3) 0.001(2) -0.001(2) 0.006(3)
C59B 0.011(3) 0.024(3) 0.015(3) -0.001(2) -0.001(2) 0.011(3)
C60B 0.018(4) 0.020(3) 0.015(3) 0.003(2) 0.002(2) 0.013(3)
C61B 0.014(4) 0.019(3) 0.023(3) 0.002(2) 0.002(2) 0.010(3)
C62B 0.012(3) 0.019(3) 0.017(3) -0.001(2) -0.001(2) 0.008(3)
C63B 0.006(3) 0.016(3) 0.015(3) -0.002(2) -0.0036(19) 0.004(2)
C65B 0.012(2) 0.016(2) 0.020(2) 0.0010(16) 0.0003(16) 0.0087(18)
C66B 0.020(4) 0.021(3) 0.018(3) 0.000(2) 0.000(2) 0.013(3)
C67B 0.013(3) 0.017(3) 0.021(3) 0.000(2) -0.003(2) 0.007(3)
C68B 0.009(3) 0.020(3) 0.021(3) 0.007(2) 0.003(2) 0.008(3)
C69B 0.013(3) 0.019(3) 0.019(3) 0.003(2) 0.000(2) 0.010(3)
C70B 0.011(3) 0.017(3) 0.014(3) 0.002(2) 0.000(2) 0.008(3)
C73B 0.032(4) 0.014(3) 0.028(3) 0.002(2) 0.001(3) 0.006(3)
C76B 0.033(5) 0.017(3) 0.028(3) -0.001(2) 0.002(3) -0.001(3)

loop_
_atom_type_symbol
_atom_type_description
_atom_type_scat_dispersion_real
_atom_type_scat_dispersion_imag
_atom_type_scat_source
C C 0.0033 0.0016 'International Tables Vol C Tables 4.2.6.8 and 6.1.1.4'
H H 0 0 'International Tables Vol C Tables 4.2.6.8 and 6.1.1.4'
Cl Cl 0.1484 0.1585 'International Tables Vol C Tables 4.2.6.8 and 6.1.1.4'
N N 0.0061 0.0033 'International Tables Vol C Tables 4.2.6.8 and 6.1.1.4'
O O 0.0106 0.006 'International Tables Vol C Tables 4.2.6.8 and 6.1.1.4'

loop_
_exptl_crystal_face_index_h
_exptl_crystal_face_index_k
_exptl_crystal_face_index_l
_exptl_crystal_face_perp_dist
-14 10 -9 0.2229
3 -2 -1 0.2089
0 -4 -5 0.0312
0 1 1 0.0246
0 -7 68 0.103
1 6 -69 0.0965

loop_
_geom_angle_atom_site_label_1
_geom_angle_atom_site_label_2
_geom_angle_atom_site_label_3
_geom_angle
_geom_angle_site_symmetry_1
Cl2D C1D Cl3D 110.3(3) .
Cl2D C1D H1D 108.6 .
Cl3D C1D H1D 108.6 .
C4D C1D Cl2D 113.3(5) .
C4D C1D Cl3D 107.5(5) .
C4D C1D H1D 108.6 .
Cl5D C4D H4D 108.7 .
Cl6D C4D Cl5D 110.9(4) .
Cl6D C4D H4D 108.7 .
C1D C4D Cl5D 107.3(5) .
C1D C4D Cl6D 112.5(4) .
C1D C4D H4D 108.7 .
Cl26 C25D H25D 107.9 .
Cl27 C25D Cl26 107.7(6) .
Cl27 C25D H25D 107.9 .
C28D C25D Cl26 109.6(8) .
C28D C25D Cl27 115.7(8) .
C28D C25D H25D 107.9 .
Cl29 C28D Cl30 120.4(7) .
Cl29 C28D H28E 108.5 .
Cl30 C28D H28E 108.5 .
C25D C28D Cl29 107.2(8) .
C25D C28D Cl30 103.3(8) .
C25D C28D H28E 108.5 .
Cl29 C31D H31D 107.1 .
Cl33 C31D Cl29 115.5(6) .
Cl33 C31D H31D 107.1 .
C34D C31D Cl29 108.9(8) .
C34D C31D Cl33 110.7(8) .
C34D C31D H31D 107.1 .
Cl27 C34D H34D 108.6 .
Cl35 C34D Cl27 107.7(6) .
Cl35 C34D H34D 108.6 .
C31D C34D Cl27 112.8(8) .
C31D C34D Cl35 110.5(8) .
C31D C34D H34D 108.6 .
Cl20 C19D Cl21 109.6(4) .
Cl20 C19D H19D 108.6 .
Cl21 C19D H19D 108.6 .
C22D C19D Cl20 109.9(6) .
C22D C19D Cl21 111.6(5) .
C22D C19D H19D 108.6 .
Cl23 C22D H22D 107.5 .
Cl24 C22D Cl23 112.1(4) .
Cl24 C22D H22D 107.5 .
C19D C22D Cl23 108.8(6) .
C19D C22D Cl24 113.2(5) .
C19D C22D H22D 107.5 .
Cl8D C7D H7D 107.5 .
Cl9D C7D Cl8D 110.4(3) .
Cl9D C7D H7D 107.5 .
C10D C7D Cl8D 111.2(5) .
C10D C7D Cl9D 112.5(4) .
C10D C7D H7D 107.5 .
Cl11 C10D H10E 108.6 .
Cl12 C10D Cl11 111.3(4) .
Cl12 C10D H10E 108.6 .
C7D C10D Cl11 110.9(5) .
C7D C10D Cl12 108.9(5) .
C7D C10D H10E 108.6 .
Cl40 C39D H39D 109.8 .
Cl41 C39D Cl40 109.2(4) .
Cl41 C39D H39D 109.8 .
C39D C39D Cl40 107.5(5) 2_545
C39D C39D Cl41 110.7(6) 2_545
C39D C39D H39D 109.8 2_545
Cl14 C13D H13D 108.1 .
Cl15 C13D Cl14 109.2(4) .
Cl15 C13D H13D 108.1 .
C16D C13D Cl14 109.9(5) .
C16D C13D Cl15 113.2(5) .
C16D C13D H13D 108.1 .
Cl17 C16D Cl18 110.9(4) .
Cl17 C16D H16D 108.4 .
Cl18 C16D H16D 108.4 .
C13D C16D Cl17 108.8(5) .
C13D C16D Cl18 111.7(4) .
C13D C16D H16D 108.4 .
Cl37 C36D H36D 109.1 .
Cl38 C36D Cl37 109.1(3) .
Cl38 C36D H36D 109.1 .
C36D C36D Cl37 109.3(6) 2_436
C36D C36D Cl38 111.2(5) 2_436
C36D C36D H36D 109.1 2_436
C6A N1A C2A 118.1(5) .
C7A N9A H9A 119.8 .
C7A N9A C10A 120.3(5) .
C10A N9A H9A 119.8 .
C11A N13A H13A 120.2 .
C11A N13A C14A 119.7(5) .
C14A N13A H13A 120.2 .
C20A N15A C16A 117.5(5) .
C21A N23A H23A 119.9 .
C21A N23A C24A 120.2(5) .
C24A N23A H23A 119.9 .
C25A N27A H27A 120.2 .
C25A N27A C28A 119.7(5) .
C28A N27A H27A 120.2 .
N1A C2A C3A 123.0(5) .
N1A C2A C7A 118.3(5) .
C3A C2A C7A 118.6(5) .
C2A C3A H3A 121 .
C4A C3A C2A 117.9(6) .
C4A C3A H3A 121 .
C3A C4A H4A 119.9 .
C3A C4A C5A 120.2(5) .
C5A C4A H4A 119.9 .
C4A C5A H5A 121.2 .
C4A C5A C6A 117.7(6) .
C6A C5A H5A 121.2 .
N1A C6A C5A 123.2(6) .
N1A C6A C11A 119.2(5) .
C5A C6A C11A 117.4(5) .
O8A C7A N9A 123.1(5) .
O8A C7A C2A 119.6(5) .
N9A C7A C2A 117.3(5) .
N9A C10A H10A 108.7 .
N9A C10A H10B 108.7 .
N9A C10A C29A 114.1(5) .
H10A C10A H10B 107.6 .
C29A C10A H10A 108.7 .
C29A C10A H10B 108.7 .
O12A C11A N13A 122.8(6) .
O12A C11A C6A 121.4(5) .
N13A C11A C6A 115.8(5) .
N13A C14A H14A 109 .
N13A C14A H14B 109 .
N13A C14A C43A 113.0(5) .
H14A C14A H14B 107.8 .
C43A C14A H14A 109 .
C43A C14A H14B 109 .
N15A C16A C17A 123.0(5) .
N15A C16A C21A 118.0(5) .
C17A C16A C21A 119.0(5) .
C16A C17A H17A 120.7 .
C18A C17A C16A 118.6(6) .
C18A C17A H17A 120.7 .
C17A C18A H18A 120.2 .
C17A C18A C19A 119.6(5) .
C19A C18A H18A 120.2 .
C18A C19A H19A 121 .
C18A C19A C20A 118.1(5) .
C20A C19A H19A 121 .
N15A C20A C19A 123.2(5) .
N15A C20A C25A 119.2(5) .
C19A C20A C25A 117.6(5) .
O22A C21A N23A 122.8(6) .
O22A C21A C16A 120.8(5) .
N23A C21A C16A 116.2(5) .
N23A C24A H24A 108.9 .
N23A C24A H24B 108.9 .
N23A C24A C36A 113.2(5) .
H24A C24A H24B 107.8 .
C36A C24A H24A 108.9 .
C36A C24A H24B 108.9 .
O26A C25A N27A 124.2(5) .
O26A C25A C20A 120.4(5) .
N27A C25A C20A 115.4(5) .
N27A C28A H28A 108.4 .
N27A C28A H28B 108.4 .
N27A C28A C50A 115.5(5) .
H28A C28A H28B 107.5 .
C50A C28A H28A 108.4 .
C50A C28A H28B 108.4 .
C30A C29A C10A 120.6(5) .
C30A C29A C42A 120.4(5) .
C42A C29A C10A 118.9(5) .
C29A C30A C31A 123.3(5) .
C29A C30A C35A 118.8(5) .
C31A C30A C35A 117.8(5) .
C30A C31A H31A 118.8 .
C32A C31A C30A 122.4(5) .
C32A C31A H31A 118.8 .
C31A C32A H32A 120.2 .
C31A C32A C33A 119.5(6) .
C33A C32A H32A 120.2 .
C32A C33A H33A 119.8 .
C34A C33A C32A 120.4(6) .
C34A C33A H33A 119.8 .
C33A C34A H34A 118.6 .
C33A C34A C35A 122.8(5) .
C35A C34A H34A 118.6 .
C34A C35A C30A 117.1(5) .
C36A C35A C30A 121.0(5) .
C36A C35A C34A 121.9(5) .
C35A C36A C24A 121.2(5) .
C35A C36A C37A 119.9(5) .
C37A C36A C24A 118.8(5) .
C36A C37A C42A 119.4(5) .
C38A C37A C36A 122.7(5) .
C38A C37A C42A 117.9(5) .
C37A C38A H38A 118.5 .
C39A C38A C37A 123.0(5) .
C39A C38A H38A 118.5 .
C38A C39A H39A 120.4 .
C38A C39A C40A 119.2(6) .
C40A C39A H39A 120.4 .
C39A C40A H40A 119.9 .
C41A C40A C39A 120.1(6) .
C41A C40A H40A 119.9 .
C40A C41A H41A 118.9 .
C40A C41A C42A 122.2(5) .
C42A C41A H41A 118.9 .
C29A C42A C37A 120.3(5) .
C29A C42A C41A 122.1(5) .
C41A C42A C37A 117.6(5) .
C44A C43A C14A 120.7(5) .
C56A C43A C14A 119.0(5) .
C56A C43A C44A 120.1(5) .
C43A C44A C45A 122.7(5) .
C43A C44A C49A 119.5(5) .
C45A C44A C49A 117.8(5) .
C44A C45A H45A 118.8 .
C46A C45A C44A 122.5(5) .
C46A C45A H45A 118.8 .
C45A C46A H46A 120.3 .
C45A C46A C47A 119.5(6) .
C47A C46A H46A 120.3 .
C46A C47A H47A 119.9 .
C48A C47A C46A 120.3(5) .
C48A C47A H47A 119.9 .
C47A C48A H48A 118.8 .
C47A C48A C49A 122.4(5) .
C49A C48A H48A 118.8 .
C48A C49A C44A 117.6(5) .
C50A C49A C44A 119.9(5) .
C50A C49A C48A 122.5(5) .
C49A C50A C28A 120.5(5) .
C49A C50A C51A 120.5(5) .
C51A C50A C28A 118.8(5) .
C50A C51A C52A 121.7(5) .
C50A C51A C56A 119.3(5) .
C52A C51A C56A 119.0(5) .
C51A C52A H52A 119.4 .
C53A C52A C51A 121.2(5) .
C53A C52A H52A 119.4 .
C52A C53A H53A 119.8 .
C52A C53A C54A 120.5(6) .
C54A C53A H53A 119.8 .
C53A C54A H54A 120.1 .
C55A C54A C53A 119.9(6) .
C55A C54A H54A 120.1 .
C54A C55A H55A 119.1 .
C54A C55A C56A 121.8(5) .
C56A C55A H55A 119.1 .
C43A C56A C51A 120.5(5) .
C43A C56A C55A 121.7(5) .
C55A C56A C51A 117.7(5) .
C43D O42D H42D 111(3) .
C44D O45D H45D 109.5 .
O42D C43D H43D 106(3) .
O42D C43D H43E 106(3) .
O42D C43D C44D 118.5(11) .
H43D C43D H43E 136(5) .
H43A C43D H43B 111(3) .
H43A C43D H43C 107(2) .
H43B C43D H43C 111(3) .
C44D C43D H43D 96(2) .
C44D C43D H43E 96(2) .
C44D C43D H43A 109(2) .
C44D C43D H43B 110(2) .
C44D C43D H43C 109(2) .
H44A C44D H44B 114.2(16) .
O45D C44D H44A 114(2) .
O45D C44D H44B 113.3(19) .
O45D C44D C43D 112.5(5) .
C43D C44D H44A 101.3(19) .
C43D C44D H44B 100.6(19) .
C43D C44D H44C 114(8) .
C43D C44D H44D 109(2) .
C43D C44D H44E 105(8) .
H44C C44D H44D 116(10) .
H44C C44D H44E 109(5) .
H44D C44D H44E 103(10) .
C60A O72A C73A 116.5(5) .
C67A O75A C76A 117.0(5) .
O71A N57A C58A 119.2(4) .
O71A N57A C70A 120.3(4) .
C70A N57A C58A 120.5(4) .
O74A N64A C63A 119.7(4) .
O74A N64A C65A 118.8(4) .
C63A N64A C65A 121.5(4) .
N57A C58A C59A 120.0(5) .
N57A C58A C63A 118.7(5) .
C59A C58A C63A 121.3(5) .
C58A C59A H59A 120.8 .
C60A C59A C58A 118.5(5) .
C60A C59A H59A 120.8 .
O72A C60A C59A 124.7(5) .
O72A C60A C61A 114.5(5) .
C59A C60A C61A 120.8(6) .
C60A C61A H61A 119.6 .
C62A C61A C60A 120.7(6) .
C62A C61A H61A 119.6 .
C61A C62A H62A 120.1 .
C61A C62A C63A 119.8(5) .
C63A C62A H62A 120.1 .
N64A C63A C58A 120.3(5) .
N64A C63A C62A 120.9(5) .
C62A C63A C58A 118.8(5) .
N64A C65A C66A 121.0(5) .
N64A C65A C70A 117.7(5) .
C66A C65A C70A 121.3(5) .
C65A C66A H66A 120.3 .
C67A C66A C65A 119.4(5) .
C67A C66A H66A 120.3 .
O75A C67A C66A 126.4(5) .
O75A C67A C68A 113.1(5) .
C66A C67A C68A 120.5(5) .
C67A C68A H68A 119.9 .
C69A C68A C67A 120.2(5) .
C69A C68A H68A 119.9 .
C68A C69A H69A 119.6 .
C68A C69A C70A 120.8(5) .
C70A C69A H69A 119.6 .
N57A C70A C65A 121.3(5) .
N57A C70A C69A 120.9(5) .
C65A C70A C69A 117.8(5) .
O72A C73A H73A 109.5 .
O72A C73A H73B 109.5 .
O72A C73A H73C 109.5 .
H73A C73A H73B 109.5 .
H73A C73A H73C 109.5 .
H73B C73A H73C 109.5 .
O75A C76A H76A 109.5 .
O75A C76A H76B 109.5 .
O75A C76A H76C 109.5 .
H76A C76A H76B 109.5 .
H76A C76A H76C 109.5 .
H76B C76A H76C 109.5 .
C6B N1B C2B 117.6(5) .
C7B N9B H9B 120.9 .
C7B N9B C10B 118.3(5) .
C10B N9B H9B 120.9 .
C11B N13B H13B 120.7 .
C11B N13B C14B 118.5(5) .
C14B N13B H13B 120.7 .
C20B N15B C16B 116.0(5) .
C21B N23B H23B 119.2 .
C21B N23B C24B 121.5(5) .
C24B N23B H23B 119.2 .
C25B N27B H27B 119.3 .
C25B N27B C28B 121.5(5) .
C28B N27B H27B 119.3 .
N1B C2B C3B 123.2(5) .
N1B C2B C7B 118.6(5) .
C3B C2B C7B 118.2(5) .
C2B C3B H3B 121.3 .
C4B C3B C2B 117.5(6) .
C4B C3B H3B 121.3 .
C3B C4B H4B 119.8 .
C5B C4B C3B 120.4(5) .
C5B C4B H4B 119.8 .
C4B C5B H5B 120.9 .
C4B C5B C6B 118.2(6) .
C6B C5B H5B 120.9 .
N1B C6B C5B 123.0(5) .
N1B C6B C11B 118.0(5) .
C5B C6B C11B 118.9(5) .
O8B C7B N9B 121.7(5) .
O8B C7B C2B 120.8(5) .
N9B C7B C2B 117.5(5) .
N9B C10B H10C 108.6 .
N9B C10B H10D 108.6 .
N9B C10B C29B 114.5(5) .
H10C C10B H10D 107.6 .
C29B C10B H10C 108.6 .
C29B C10B H10D 108.6 .
O12B C11B N13B 122.5(5) .
O12B C11B C6B 121.2(5) .
N13B C11B C6B 116.4(5) .
N13B C14B H14C 108.6 .
N13B C14B H14D 108.6 .
N13B C14B C43B 114.7(5) .
H14C C14B H14D 107.6 .
C43B C14B H14C 108.6 .
C43B C14B H14D 108.6 .
N15B C16B C17B 124.5(5) .
N15B C16B C21B 116.6(5) .
C17B C16B C21B 118.8(5) .
C16B C17B H17B 120.9 .
C16B C17B C18B 118.2(6) .
C18B C17B H17B 120.9 .
C17B C18B H18B 120.3 .
C17B C18B C19B 119.5(5) .
C19B C18B H18B 120.3 .
C18B C19B H19B 120.7 .
C18B C19B C20B 118.6(6) .
C20B C19B H19B 120.7 .
N15B C20B C19B 123.3(6) .
N15B C20B C25B 117.7(5) .
C19B C20B C25B 119.1(5) .
O22B C21B N23B 124.5(5) .
O22B C21B C16B 118.6(5) .
N23B C21B C16B 116.9(5) .
N23B C24B H24C 108.8 .
N23B C24B H24D 108.8 .
N23B C24B C36B 114.0(4) .
H24C C24B H24D 107.6 .
C36B C24B H24C 108.8 .
C36B C24B H24D 108.8 .
O26B C25B N27B 123.7(6) .
O26B C25B C20B 119.4(5) .
N27B C25B C20B 116.9(5) .
N27B C28B H28C 108.7 .
N27B C28B H28D 108.7 .
N27B C28B C50B 114.1(5) .
H28C C28B H28D 107.6 .
C50B C28B H28C 108.7 .
C50B C28B H28D 108.7 .
C30B C29B C10B 120.5(5) .
C30B C29B C42B 120.3(5) .
C42B C29B C10B 118.9(5) .
C29B C30B C31B 122.7(5) .
C29B C30B C35B 120.3(5) .
C31B C30B C35B 117.0(5) .
C30B C31B H31B 118.7 .
C32B C31B C30B 122.7(5) .
C32B C31B H31B 118.7 .
C31B C32B H32B 120.2 .
C31B C32B C33B 119.6(5) .
C33B C32B H32B 120.2 .
C32B C33B H33B 119.9 .
C34B C33B C32B 120.2(6) .
C34B C33B H33B 119.9 .
C33B C34B H34B 119.1 .
C33B C34B C35B 121.9(5) .
C35B C34B H34B 119.1 .
C34B C35B C30B 118.3(5) .
C34B C35B C36B 122.6(5) .
C36B C35B C30B 119.1(5) .
C35B C36B C24B 117.7(5) .
C37B C36B C24B 122.3(5) .
C37B C36B C35B 120.0(5) .
C36B C37B C38B 123.5(5) .
C36B C37B C42B 120.9(5) .
C38B C37B C42B 115.6(5) .
C37B C38B H38B 118.2 .
C39B C38B C37B 123.6(5) .
C39B C38B H38B 118.2 .
C38B C39B H39B 120.2 .
C38B C39B C40B 119.5(5) .
C40B C39B H39B 120.2 .
C39B C40B H40B 120 .
C41B C40B C39B 120.0(6) .
C41B C40B H40B 120 .
C40B C41B H41B 118.9 .
C40B C41B C42B 122.2(5) .
C42B C41B H41B 118.9 .
C29B C42B C37B 118.9(5) .
C29B C42B C41B 122.3(5) .
C41B C42B C37B 118.9(5) .
C44B C43B C14B 120.2(5) .
C44B C43B C56B 120.3(5) .
C56B C43B C14B 119.4(5) .
C43B C44B C45B 122.4(5) .
C43B C44B C49B 120.9(5) .
C49B C44B C45B 116.7(5) .
C44B C45B H45B 119 .
C46B C45B C44B 122.1(5) .
C46B C45B H45B 119 .
C45B C46B H46B 119.5 .
C45B C46B C47B 121.0(5) .
C47B C46B H46B 119.5 .
C46B C47B H47B 120.3 .
C48B C47B C46B 119.5(6) .
C48B C47B H47B 120.3 .
C47B C48B H48B 119.1 .
C47B C48B C49B 121.8(5) .
C49B C48B H48B 119.1 .
C44B C49B C50B 118.8(5) .
C48B C49B C44B 118.9(5) .
C48B C49B C50B 122.2(5) .
C49B C50B C28B 117.6(5) .
C51B C50B C28B 122.0(5) .
C51B C50B C49B 120.3(5) .
C50B C51B C52B 123.1(5) .
C50B C51B C56B 120.3(5) .
C52B C51B C56B 116.6(5) .
C51B C52B H52B 119.3 .
C53B C52B C51B 121.5(5) .
C53B C52B H52B 119.3 .
C52B C53B H53B 119 .
C52B C53B C54B 122.0(5) .
C54B C53B H53B 119 .
C53B C54B H54B 120.3 .
C55B C54B C53B 119.5(6) .
C55B C54B H54B 120.3 .
C54B C55B H55B 119.1 .
C54B C55B C56B 121.7(5) .
C56B C55B H55B 119.1 .
C43B C56B C51B 119.0(5) .
C43B C56B C55B 122.2(5) .
C55B C56B C51B 118.8(5) .
C61B O72B C73B 116.9(4) .
C68B O75B C76B 115.9(4) .
O71B N57B C58B 119.5(4) .
O71B N57B C70B 118.8(5) .
C58B N57B C70B 121.7(4) .
O74B N64B C63B 119.3(5) .
O74B N64B C65B 118.6(4) .
C65B N64B C63B 122.0(4) .
N57B C58B C59B 121.6(5) .
N57B C58B C63B 120.1(5) .
C59B C58B C63B 118.3(5) .
C58B C59B H59B 119.9 .
C60B C59B C58B 120.2(5) .
C60B C59B H59B 119.9 .
C59B C60B H60B 119.4 .
C59B C60B C61B 121.3(5) .
C61B C60B H60B 119.4 .
O72B C61B C60B 113.6(5) .
O72B C61B C62B 126.8(5) .
C62B C61B C60B 119.6(5) .
C61B C62B H62B 120.2 .
C61B C62B C63B 119.6(5) .
C63B C62B H62B 120.2 .
N64B C63B C58B 117.6(5) .
N64B C63B C62B 121.4(5) .
C62B C63B C58B 121.0(5) .
N64B C65B C66B 121.1(5) .
N64B C65B C70B 120.1(5) .
C70B C65B C66B 118.8(5) .
C65B C66B H66B 120.1 .
C67B C66B C65B 119.9(5) .
C67B C66B H66B 120.1 .
C66B C67B H67B 119.6 .
C66B C67B C68B 120.8(5) .
C68B C67B H67B 119.6 .
O75B C68B C67B 114.4(5) .
O75B C68B C69B 124.8(5) .
C69B C68B C67B 120.8(6) .
C68B C69B H69B 120.6 .
C68B C69B C70B 118.7(5) .
C70B C69B H69B 120.6 .
N57B C70B C65B 118.3(5) .
N57B C70B C69B 120.9(5) .
C65B C70B C69B 120.8(5) .
O72B C73B H73D 109.5 .
O72B C73B H73E 109.5 .
O72B C73B H73F 109.5 .
H73D C73B H73E 109.5 .
H73D C73B H73F 109.5 .
H73E C73B H73F 109.5 .
O75B C76B H76D 109.5 .
O75B C76B H76E 109.5 .
O75B C76B H76F 109.5 .
H76D C76B H76E 109.5 .
H76D C76B H76F 109.5 .
H76E C76B H76F 109.5 .

loop_
_geom_bond_atom_site_label_1
_geom_bond_atom_site_label_2
_geom_bond_distance
_geom_bond_site_symmetry_2
Cl2D C1D 1.759(6) .
Cl3D C1D 1.812(7) .
Cl5D C4D 1.784(7) .
Cl6D C4D 1.768(7) .
C1D H1D 1 .
C1D C4D 1.499(9) .
C4D H4D 1 .
Cl26 C25D 1.782(11) .
Cl27 C25D 1.767(9) .
Cl27 C34D 1.764(9) .
Cl29 C28D 1.762(10) .
Cl29 C31D 1.774(9) .
Cl30 C28D 1.777(11) .
Cl33 C31D 1.750(10) .
Cl35 C34D 1.754(11) .
C25D H25D 1 .
C25D C28D 1.574(12) .
C28D H28E 1 .
C31D H31D 1 .
C31D C34D 1.533(11) .
C34D H34D 1 .
Cl20 C19D 1.803(8) .
Cl21 C19D 1.807(9) .
Cl23 C22D 1.781(8) .
Cl24 C22D 1.756(9) .
C19D H19D 1 .
C19D C22D 1.467(10) .
C22D H22D 1 .
Cl8D C7D 1.782(7) .
Cl9D C7D 1.767(5) .
Cl11 C10D 1.783(7) .
Cl12 C10D 1.753(8) .
C7D H7D 1 .
C7D C10D 1.522(9) .
C10D H10E 1 .
Cl40 C39D 1.794(7) .
Cl41 C39D 1.765(7) .
C39D C39D 1.538(12) 2_545
C39D H39D 1 .
Cl14 C13D 1.821(8) .
Cl15 C13D 1.784(8) .
Cl17 C16D 1.745(7) .
Cl18 C16D 1.784(6) .
C13D H13D 1 .
C13D C16D 1.490(10) .
C16D H16D 1 .
Cl37 C36D 1.779(7) .
Cl38 C36D 1.772(7) .
C36D C36D 1.509(11) 2_436
C36D H36D 1 .
O8A C7A 1.235(7) .
O12A C11A 1.232(7) .
O22A C21A 1.230(7) .
O26A C25A 1.225(7) .
N1A C2A 1.346(8) .
N1A C6A 1.327(7) .
N9A H9A 0.88 .
N9A C7A 1.352(7) .
N9A C10A 1.446(8) .
N13A H13A 0.88 .
N13A C11A 1.346(7) .
N13A C14A 1.467(8) .
N15A C16A 1.347(7) .
N15A C20A 1.337(8) .
N23A H23A 0.88 .
N23A C21A 1.343(7) .
N23A C24A 1.470(8) .
N27A H27A 0.88 .
N27A C25A 1.351(7) .
N27A C28A 1.467(7) .
C2A C3A 1.389(8) .
C2A C7A 1.502(8) .
C3A H3A 0.95 .
C3A C4A 1.381(9) .
C4A H4A 0.95 .
C4A C5A 1.381(9) .
C5A H5A 0.95 .
C5A C6A 1.401(7) .
C6A C11A 1.500(8) .
C10A H10A 0.99 .
C10A H10B 0.99 .
C10A C29A 1.543(7) .
C14A H14A 0.99 .
C14A H14B 0.99 .
C14A C43A 1.520(7) .
C16A C17A 1.387(7) .
C16A C21A 1.518(9) .
C17A H17A 0.95 .
C17A C18A 1.378(9) .
C18A H18A 0.95 .
C18A C19A 1.382(8) .
C19A H19A 0.95 .
C19A C20A 1.399(7) .
C20A C25A 1.510(8) .
C24A H24A 0.99 .
C24A H24B 0.99 .
C24A C36A 1.510(7) .
C28A H28A 0.99 .
C28A H28B 0.99 .
C28A C50A 1.520(7) .
C29A C30A 1.404(8) .
C29A C42A 1.408(8) .
C30A C31A 1.423(8) .
C30A C35A 1.456(7) .
C31A H31A 0.95 .
C31A C32A 1.365(9) .
C32A H32A 0.95 .
C32A C33A 1.417(8) .
C33A H33A 0.95 .
C33A C34A 1.347(9) .
C34A H34A 0.95 .
C34A C35A 1.427(9) .
C35A C36A 1.386(9) .
C36A C37A 1.423(9) .
C37A C38A 1.421(8) .
C37A C42A 1.441(7) .
C38A H38A 0.95 .
C38A C39A 1.352(9) .
C39A H39A 0.95 .
C39A C40A 1.426(8) .
C40A H40A 0.95 .
C40A C41A 1.358(9) .
C41A H41A 0.95 .
C41A C42A 1.427(8) .
C43A C44A 1.415(8) .
C43A C56A 1.414(8) .
C44A C45A 1.425(8) .
C44A C49A 1.446(7) .
C45A H45A 0.95 .
C45A C46A 1.354(8) .
C46A H46A 0.95 .
C46A C47A 1.418(8) .
C47A H47A 0.95 .
C47A C48A 1.355(9) .
C48A H48A 0.95 .
C48A C49A 1.418(8) .
C49A C50A 1.409(8) .
C50A C51A 1.421(8) .
C51A C52A 1.421(8) .
C51A C56A 1.432(7) .
C52A H52A 0.95 .
C52A C53A 1.352(9) .
C53A H53A 0.95 .
C53A C54A 1.420(8) .
C54A H54A 0.95 .
C54A C55A 1.357(9) .
C55A H55A 0.95 .
C55A C56A 1.424(8) .
O42D H42D 0.890(7) .
O42D C43D 1.392(12) .
O45D H45D 0.84 .
O45D C44D 1.403(8) .
C43D H43D 0.979(14) .
C43D H43E 0.979(14) .
C43D H43A 0.979(12) .
C43D H43B 0.975(12) .
C43D H43C 0.983(13) .
C43D C44D 1.539(2) .
C44D H44A 0.968(7) .
C44D H44B 0.967(7) .
C44D H44C 0.91(11) .
C44D H44D 0.980(14) .
C44D H44E 1.06(15) .
O71A N57A 1.307(5) .
O72A C60A 1.353(7) .
O72A C73A 1.437(7) .
O74A N64A 1.318(5) .
O75A C67A 1.347(7) .
O75A C76A 1.436(7) .
N57A C58A 1.389(7) .
N57A C70A 1.362(7) .
N64A C63A 1.361(7) .
N64A C65A 1.391(7) .
C58A C59A 1.397(8) .
C58A C63A 1.411(7) .
C59A H59A 0.95 .
C59A C60A 1.379(8) .
C60A C61A 1.413(8) .
C61A H61A 0.95 .
C61A C62A 1.367(9) .
C62A H62A 0.95 .
C62A C63A 1.408(8) .
C65A C66A 1.398(8) .
C65A C70A 1.411(7) .
C66A H66A 0.95 .
C66A C67A 1.363(8) .
C67A C68A 1.424(7) .
C68A H68A 0.95 .
C68A C69A 1.358(8) .
C69A H69A 0.95 .
C69A C70A 1.416(8) .
C73A H73A 0.98 .
C73A H73B 0.98 .
C73A H73C 0.98 .
C76A H76A 0.98 .
C76A H76B 0.98 .
C76A H76C 0.98 .
O8B C7B 1.240(7) .
O12B C11B 1.227(7) .
O22B C21B 1.242(7) .
O26B C25B 1.233(7) .
N1B C2B 1.348(8) .
N1B C6B 1.336(7) .
N9B H9B 0.88 .
N9B C7B 1.349(6) .
N9B C10B 1.472(7) .
N13B H13B 0.88 .
N13B C11B 1.345(6) .
N13B C14B 1.453(8) .
N15B C16B 1.357(7) .
N15B C20B 1.350(7) .
N23B H23B 0.88 .
N23B C21B 1.334(7) .
N23B C24B 1.448(7) .
N27B H27B 0.88 .
N27B C25B 1.340(7) .
N27B C28B 1.455(8) .
C2B C3B 1.395(7) .
C2B C7B 1.486(8) .
C3B H3B 0.95 .
C3B C4B 1.393(8) .
C4B H4B 0.95 .
C4B C5B 1.363(9) .
C5B H5B 0.95 .
C5B C6B 1.403(7) .
C6B C11B 1.508(8) .
C10B H10C 0.99 .
C10B H10D 0.99 .
C10B C29B 1.501(7) .
C14B H14C 0.99 .
C14B H14D 0.99 .
C14B C43B 1.518(7) .
C16B C17B 1.372(8) .
C16B C21B 1.529(8) .
C17B H17B 0.95 .
C17B C18B 1.376(9) .
C18B H18B 0.95 .
C18B C19B 1.383(9) .
C19B H19B 0.95 .
C19B C20B 1.386(8) .
C20B C25B 1.515(8) .
C24B H24C 0.99 .
C24B H24D 0.99 .
C24B C36B 1.525(7) .
C28B H28C 0.99 .
C28B H28D 0.99 .
C28B C50B 1.546(7) .
C29B C30B 1.402(8) .
C29B C42B 1.413(7) .
C30B C31B 1.437(7) .
C30B C35B 1.440(7) .
C31B H31B 0.95 .
C31B C32B 1.348(9) .
C32B H32B 0.95 .
C32B C33B 1.419(8) .
C33B H33B 0.95 .
C33B C34B 1.356(8) .
C34B H34B 0.95 .
C34B C35B 1.424(8) .
C35B C36B 1.427(7) .
C36B C37B 1.385(8) .
C37B C38B 1.449(7) .
C37B C42B 1.449(7) .
C38B H38B 0.95 .
C38B C39B 1.354(8) .
C39B H39B 0.95 .
C39B C40B 1.415(8) .
C40B H40B 0.95 .
C40B C41B 1.366(8) .
C41B H41B 0.95 .
C41B C42B 1.425(8) .
C43B C44B 1.397(8) .
C43B C56B 1.416(7) .
C44B C45B 1.451(7) .
C44B C49B 1.431(7) .
C45B H45B 0.95 .
C45B C46B 1.342(9) .
C46B H46B 0.95 .
C46B C47B 1.404(8) .
C47B H47B 0.95 .
C47B C48B 1.371(8) .
C48B H48B 0.95 .
C48B C49B 1.420(8) .
C49B C50B 1.432(7) .
C50B C51B 1.393(8) .
C51B C52B 1.441(7) .
C51B C56B 1.449(7) .
C52B H52B 0.95 .
C52B C53B 1.348(9) .
C53B H53B 0.95 .
C53B C54B 1.392(8) .
C54B H54B 0.95 .
C54B C55B 1.366(8) .
C55B H55B 0.95 .
C55B C56B 1.420(8) .
O71B N57B 1.327(5) .
O72B C61B 1.349(7) .
O72B C73B 1.428(7) .
O74B N64B 1.303(5) .
O75B C68B 1.349(7) .
O75B C76B 1.426(7) .
N57B C58B 1.353(7) .
N57B C70B 1.382(6) .
N64B C63B 1.376(7) .
N64B C65B 1.362(7) .
C58B C59B 1.422(7) .
C58B C63B 1.428(7) .
C59B H59B 0.95 .
C59B C60B 1.350(8) .
C60B H60B 0.95 .
C60B C61B 1.441(8) .
C61B C62B 1.376(7) .
C62B H62B 0.95 .
C62B C63B 1.397(8) .
C65B C66B 1.410(7) .
C65B C70B 1.407(7) .
C66B H66B 0.95 .
C66B C67B 1.359(8) .
C67B H67B 0.95 .
C67B C68B 1.420(8) .
C68B C69B 1.359(7) .
C69B H69B 0.95 .
C69B C70B 1.414(8) .
C73B H73D 0.98 .
C73B H73E 0.98 .
C73B H73F 0.98 .
C76B H76D 0.98 .
C76B H76E 0.98 .
C76B H76F 0.98 .

loop_
_geom_torsion_atom_site_label_1
_geom_torsion_atom_site_label_2
_geom_torsion_atom_site_label_3
_geom_torsion_atom_site_label_4
_geom_torsion
Cl2D C1D C4D Cl5D 65.1(5)
Cl2D C1D C4D Cl6D -57.1(6)
Cl3D C1D C4D Cl5D -172.8(3)
Cl3D C1D C4D Cl6D 65.0(5)
Cl26 C25D C28D Cl29 63.8(9)
Cl26 C25D C28D Cl30 -168.1(6)
Cl27 C25D C28D Cl29 -58.2(11)
Cl27 C25D C28D Cl30 69.9(10)
Cl29 C31D C34D Cl27 62.4(10)
Cl29 C31D C34D Cl35 -58.3(9)
Cl33 C31D C34D Cl27 -65.7(10)
Cl33 C31D C34D Cl35 173.7(6)
Cl20 C19D C22D Cl23 173.2(4)
Cl20 C19D C22D Cl24 -61.5(7)
Cl21 C19D C22D Cl23 -65.0(6)
Cl21 C19D C22D Cl24 60.4(7)
Cl8D C7D C10D Cl11 62.9(5)
Cl8D C7D C10D Cl12 -174.4(3)
Cl9D C7D C10D Cl11 -61.5(5)
Cl9D C7D C10D Cl12 61.2(5)
Cl14 C13D C16D Cl17 173.5(3)
Cl14 C13D C16D Cl18 -63.6(6)
Cl15 C13D C16D Cl17 -64.0(5)
Cl15 C13D C16D Cl18 58.8(6)
N1A C2A C3A C4A -0.9(8)
N1A C2A C7A O8A -170.3(5)
N1A C2A C7A N9A 8.9(7)
N1A C6A C11A O12A 172.1(5)
N1A C6A C11A N13A -5.5(7)
N9A C10A C29A C30A 109.7(6)
N9A C10A C29A C42A -72.5(7)
N13A C14A C43A C44A -109.0(6)
N13A C14A C43A C56A 75.0(7)
N15A C16A C17A C18A 0.5(9)
N15A C16A C21A O22A 172.0(5)
N15A C16A C21A N23A -4.0(8)
N15A C20A C25A O26A -159.7(5)
N15A C20A C25A N27A 21.3(8)
N23A C24A C36A C35A -97.7(7)
N23A C24A C36A C37A 86.0(7)
N27A C28A C50A C49A 108.8(7)
N27A C28A C50A C51A -76.4(7)
C2A N1A C6A C5A -0.5(7)
C2A N1A C6A C11A -174.8(5)
C2A C3A C4A C5A 1.3(8)
C3A C2A C7A O8A 5.7(8)
C3A C2A C7A N9A -175.1(5)
C3A C4A C5A C6A -1.3(8)
C4A C5A C6A N1A 0.9(8)
C4A C5A C6A C11A 175.3(5)
C5A C6A C11A O12A -2.6(7)
C5A C6A C11A N13A 179.9(5)
C6A N1A C2A C3A 0.5(8)
C6A N1A C2A C7A 176.3(4)
C7A N9A C10A C29A 128.2(5)
C7A C2A C3A C4A -176.7(5)
C10A N9A C7A O8A -3.3(8)
C10A N9A C7A C2A 177.6(4)
C10A C29A C30A C31A -4.9(9)
C10A C29A C30A C35A 172.9(5)
C10A C29A C42A C37A -174.5(5)
C10A C29A C42A C41A 2.9(8)
C11A N13A C14A C43A -137.2(5)
C14A N13A C11A O12A -2.6(8)
C14A N13A C11A C6A 174.9(4)
C14A C43A C44A C45A 3.7(9)
C14A C43A C44A C49A -175.4(5)
C14A C43A C56A C51A 174.1(5)
C14A C43A C56A C55A -5.1(8)
C16A N15A C20A C19A -1.0(8)
C16A N15A C20A C25A 177.2(5)
C16A C17A C18A C19A -1.5(9)
C17A C16A C21A O22A -6.2(9)
C17A C16A C21A N23A 177.8(5)
C17A C18A C19A C20A 1.3(9)
C18A C19A C20A N15A 0.0(9)
C18A C19A C20A C25A -178.3(5)
C19A C20A C25A O26A 18.6(8)
C19A C20A C25A N27A -160.4(5)
C20A N15A C16A C17A 0.7(8)
C20A N15A C16A C21A -177.4(5)
C21A N23A C24A C36A -156.7(6)
C21A C16A C17A C18A 178.6(5)
C24A N23A C21A O22A -1.8(9)
C24A N23A C21A C16A 174.1(5)
C24A C36A C37A C38A -5.5(9)
C24A C36A C37A C42A 171.6(5)
C25A N27A C28A C50A 135.8(5)
C28A N27A C25A O26A -6.5(9)
C28A N27A C25A C20A 172.5(5)
C28A C50A C51A C52A 7.0(9)
C28A C50A C51A C56A -172.2(5)
C29A C30A C31A C32A 178.4(6)
C29A C30A C35A C34A -178.6(6)
C29A C30A C35A C36A 1.7(8)
C30A C29A C42A C37A 3.3(9)
C30A C29A C42A C41A -179.3(6)
C30A C31A C32A C33A -0.6(9)
C30A C35A C36A C24A -173.2(5)
C30A C35A C36A C37A 3.1(9)
C31A C30A C35A C34A -0.7(8)
C31A C30A C35A C36A 179.6(6)
C31A C32A C33A C34A 0.7(10)
C32A C33A C34A C35A -0.9(10)
C33A C34A C35A C30A 0.9(9)
C33A C34A C35A C36A -179.4(6)
C34A C35A C36A C24A 7.2(9)
C34A C35A C36A C37A -176.5(6)
C35A C30A C31A C32A 0.6(9)
C35A C36A C37A C38A 178.1(6)
C35A C36A C37A C42A -4.8(9)
C36A C37A C38A C39A 177.4(6)
C36A C37A C42A C29A 1.6(9)
C36A C37A C42A C41A -175.9(6)
C37A C38A C39A C40A -1.0(10)
C38A C37A C42A C29A 178.9(6)
C38A C37A C42A C41A 1.3(8)
C38A C39A C40A C41A 0.0(9)
C39A C40A C41A C42A 1.6(9)
C40A C41A C42A C29A -179.8(6)
C40A C41A C42A C37A -2.2(9)
C42A C29A C30A C31A 177.3(5)
C42A C29A C30A C35A -4.9(8)
C42A C37A C38A C39A 0.3(9)
C43A C44A C45A C46A -178.9(6)
C43A C44A C49A C48A -179.0(6)
C43A C44A C49A C50A 2.3(8)
C44A C43A C56A C51A -1.9(9)
C44A C43A C56A C55A 178.8(6)
C44A C45A C46A C47A -1.2(9)
C44A C49A C50A C28A 170.8(5)
C44A C49A C50A C51A -3.9(9)
C45A C44A C49A C48A 1.8(8)
C45A C44A C49A C50A -176.8(6)
C45A C46A C47A C48A 0.1(9)
C46A C47A C48A C49A 2.1(10)
C47A C48A C49A C44A -3.0(9)
C47A C48A C49A C50A 175.6(6)
C48A C49A C50A C28A -7.8(9)
C48A C49A C50A C51A 177.5(6)
C49A C44A C45A C46A 0.2(9)
C49A C50A C51A C52A -178.2(6)
C49A C50A C51A C56A 2.6(9)
C50A C51A C52A C53A -179.3(6)
C50A C51A C56A C43A 0.3(8)
C50A C51A C56A C55A 179.6(6)
C51A C52A C53A C54A -0.3(10)
C52A C51A C56A C43A -178.9(6)
C52A C51A C56A C55A 0.4(8)
C52A C53A C54A C55A 0.6(10)
C53A C54A C55A C56A -0.3(10)
C54A C55A C56A C43A 179.1(6)
C54A C55A C56A C51A -0.2(9)
C56A C43A C44A C45A 179.7(5)
C56A C43A C44A C49A 0.6(8)
C56A C51A C52A C53A -0.1(9)
O71A N57A C58A C59A -2.3(8)
O71A N57A C58A C63A 177.4(5)
O71A N57A C70A C65A -178.3(5)
O71A N57A C70A C69A 1.6(8)
O72A C60A C61A C62A -177.8(6)
O74A N64A C63A C58A 179.8(5)
O74A N64A C63A C62A -0.2(8)
O74A N64A C65A C66A -0.9(8)
O74A N64A C65A C70A 179.4(5)
O75A C67A C68A C69A 179.6(5)
N57A C58A C59A C60A 179.7(6)
N57A C58A C63A N64A 1.8(8)
N57A C58A C63A C62A -178.3(6)
N64A C65A C66A C67A 179.8(5)
N64A C65A C70A N57A 0.0(8)
N64A C65A C70A C69A -179.9(5)
C58A N57A C70A C65A 1.8(8)
C58A N57A C70A C69A -178.4(5)
C58A C59A C60A O72A 178.4(6)
C58A C59A C60A C61A -1.9(9)
C59A C58A C63A N64A -178.5(6)
C59A C58A C63A C62A 1.4(9)
C59A C60A C61A C62A 2.4(10)
C60A C61A C62A C63A -0.9(10)
C61A C62A C63A N64A 179.0(6)
C61A C62A C63A C58A -1.0(9)
C63A N64A C65A C66A 178.9(5)
C63A N64A C65A C70A -0.8(8)
C63A C58A C59A C60A 0.0(9)
C65A N64A C63A C58A 0.0(8)
C65A N64A C63A C62A -180.0(5)
C65A C66A C67A O75A -179.3(5)
C65A C66A C67A C68A 0.4(9)
C66A C65A C70A N57A -179.7(5)
C66A C65A C70A C69A 0.4(8)
C66A C67A C68A C69A -0.2(9)
C67A C68A C69A C70A 0.1(9)
C68A C69A C70A N57A 180.0(5)
C68A C69A C70A C65A -0.2(8)
C70A N57A C58A C59A 177.6(5)
C70A N57A C58A C63A -2.6(8)
C70A C65A C66A C67A -0.5(9)
C73A O72A C60A C59A -4.5(10)
C73A O72A C60A C61A 175.7(6)
C76A O75A C67A C66A 0.2(9)
C76A O75A C67A C68A -179.5(5)
N1B C2B C3B C4B -1.8(8)
N1B C2B C7B O8B 157.8(5)
N1B C2B C7B N9B -22.2(7)
N1B C6B C11B O12B -170.6(5)
N1B C6B C11B N13B 7.5(7)
N9B C10B C29B C30B 99.7(6)
N9B C10B C29B C42B -85.8(6)
N13B C14B C43B C44B -86.3(7)
N13B C14B C43B C56B 96.7(6)
N15B C16B C17B C18B -0.7(8)
N15B C16B C21B O22B -177.3(4)
N15B C16B C21B N23B 0.6(6)
N15B C20B C25B O26B 173.2(4)
N15B C20B C25B N27B -5.8(6)
N23B C24B C36B C35B -68.4(7)
N23B C24B C36B C37B 114.1(6)
N27B C28B C50B C49B 71.8(7)
N27B C28B C50B C51B -111.5(6)
C2B N1B C6B C5B -1.7(8)
C2B N1B C6B C11B 179.0(5)
C2B C3B C4B C5B -1.2(8)
C3B C2B C7B O8B -20.1(8)
C3B C2B C7B N9B 159.8(5)
C3B C4B C5B C6B 2.6(8)
C4B C5B C6B N1B -1.2(9)
C4B C5B C6B C11B 178.1(5)
C5B C6B C11B O12B 10.0(8)
C5B C6B C11B N13B -171.8(5)
C6B N1B C2B C3B 3.2(8)
C6B N1B C2B C7B -174.7(5)
C7B N9B C10B C29B -164.8(5)
C7B C2B C3B C4B 176.1(5)
C10B N9B C7B O8B 3.6(7)
C10B N9B C7B C2B -176.3(5)
C10B C29B C30B C31B -9.6(9)
C10B C29B C30B C35B 169.6(5)
C10B C29B C42B C37B -175.7(5)
C10B C29B C42B C41B 4.6(8)
C11B N13B C14B C43B 169.5(5)
C14B N13B C11B O12B 0.3(8)
C14B N13B C11B C6B -177.8(5)
C14B C43B C44B C45B 7.8(9)
C14B C43B C44B C49B -170.9(5)
C14B C43B C56B C51B 173.1(5)
C14B C43B C56B C55B -7.0(8)
C16B N15B C20B C19B 0.6(7)
C16B N15B C20B C25B -177.6(4)
C16B C17B C18B C19B 1.5(8)
C17B C16B C21B O22B -0.2(7)
C17B C16B C21B N23B 177.7(4)
C17B C18B C19B C20B -1.3(7)
C18B C19B C20B N15B 0.2(7)
C18B C19B C20B C25B 178.4(4)
C19B C20B C25B O26B -5.1(7)
C19B C20B C25B N27B 175.9(4)
C20B N15B C16B C17B -0.4(7)
C20B N15B C16B C21B 176.5(4)
C21B N23B C24B C36B 129.7(5)
C21B C16B C17B C18B -177.5(4)
C24B N23B C21B O22B 3.0(7)
C24B N23B C21B C16B -174.7(4)
C24B C36B C37B C38B -6.5(9)
C24B C36B C37B C42B 172.6(5)
C25B N27B C28B C50B -130.9(5)
C28B N27B C25B O26B 2.3(8)
C28B N27B C25B C20B -178.8(4)
C28B C50B C51B C52B 6.1(9)
C28B C50B C51B C56B -174.0(5)
C29B C30B C31B C32B 176.8(6)
C29B C30B C35B C34B -173.8(6)
C29B C30B C35B C36B 6.1(8)
C30B C29B C42B C37B -1.2(8)
C30B C29B C42B C41B 179.1(6)
C30B C31B C32B C33B -1.8(9)
C30B C35B C36B C24B -178.8(5)
C30B C35B C36B C37B -1.3(8)
C31B C30B C35B C34B 5.5(8)
C31B C30B C35B C36B -174.6(5)
C31B C32B C33B C34B 3.1(9)
C32B C33B C34B C35B 0.1(9)
C33B C34B C35B C30B -4.5(9)
C33B C34B C35B C36B 175.6(6)
C34B C35B C36B C24B 1.1(8)
C34B C35B C36B C37B 178.6(6)
C35B C30B C31B C32B -2.5(9)
C35B C36B C37B C38B 176.0(5)
C35B C36B C37B C42B -4.8(8)
C36B C37B C38B C39B 174.8(6)
C36B C37B C42B C29B 6.1(8)
C36B C37B C42B C41B -174.1(6)
C37B C38B C39B C40B 0.3(9)
C38B C37B C42B C29B -174.6(5)
C38B C37B C42B C41B 5.1(8)
C38B C39B C40B C41B 3.2(9)
C39B C40B C41B C42B -2.3(9)
C40B C41B C42B C29B 177.7(6)
C40B C41B C42B C37B -2.0(9)
C42B C29B C30B C31B 175.9(5)
C42B C29B C30B C35B -4.8(8)
C42B C37B C38B C39B -4.4(8)
C43B C44B C45B C46B -178.8(6)
C43B C44B C49B C48B 176.9(6)
C43B C44B C49B C50B -3.9(8)
C44B C43B C56B C51B -3.9(8)
C44B C43B C56B C55B 176.0(6)
C44B C45B C46B C47B 1.8(10)
C44B C49B C50B C28B 176.3(5)
C44B C49B C50B C51B -0.5(8)
C45B C44B C49B C48B -1.8(8)
C45B C44B C49B C50B 177.4(5)
C45B C46B C47B C48B -1.4(9)
C46B C47B C48B C49B -0.6(9)
C47B C48B C49B C44B 2.2(9)
C47B C48B C49B C50B -177.0(6)
C48B C49B C50B C28B -4.5(8)
C48B C49B C50B C51B 178.7(6)
C49B C44B C45B C46B -0.1(8)
C49B C50B C51B C52B -177.2(5)
C49B C50B C51B C56B 2.6(8)
C50B C51B C52B C53B -179.1(6)
C50B C51B C56B C43B -0.5(8)
C50B C51B C56B C55B 179.6(6)
C51B C52B C53B C54B -0.3(10)
C52B C51B C56B C43B 179.4(5)
C52B C51B C56B C55B -0.5(8)
C52B C53B C54B C55B -0.8(10)
C53B C54B C55B C56B 1.3(9)
C54B C55B C56B C43B 179.5(6)
C54B C55B C56B C51B -0.6(9)
C56B C43B C44B C45B -175.3(5)
C56B C43B C44B C49B 6.1(9)
C56B C51B C52B C53B 1.0(8)
O71B N57B C58B C59B -0.8(8)
O71B N57B C58B C63B 179.3(5)
O71B N57B C70B C65B 178.6(5)
O71B N57B C70B C69B -2.2(8)
O72B C61B C62B C63B 179.6(6)
O74B N64B C63B C58B 178.6(5)
O74B N64B C63B C62B -1.6(8)
O74B N64B C65B C66B -0.8(8)
O74B N64B C65B C70B 179.2(5)
O75B C68B C69B C70B 179.0(6)
N57B C58B C59B C60B 179.5(6)
N57B C58B C63B N64B 1.3(8)
N57B C58B C63B C62B -178.4(5)
N64B C65B C66B C67B 179.0(6)
N64B C65B C70B N57B 2.9(8)
N64B C65B C70B C69B -176.3(5)
C58B N57B C70B C65B -2.5(8)
C58B N57B C70B C69B 176.7(5)
C58B C59B C60B C61B -0.7(9)
C59B C58B C63B N64B -178.5(5)
C59B C58B C63B C62B 1.7(8)
C59B C60B C61B O72B -178.5(5)
C59B C60B C61B C62B 1.0(9)
C60B C61B C62B C63B 0.1(8)
C61B C62B C63B N64B 178.8(5)
C61B C62B C63B C58B -1.4(9)
C63B N64B C65B C66B 178.8(5)
C63B N64B C65B C70B -1.2(8)
C63B C58B C59B C60B -0.6(8)
C65B N64B C63B C58B -0.9(8)
C65B N64B C63B C62B 178.8(5)
C65B C66B C67B C68B -2.9(9)
C66B C65B C70B N57B -177.1(5)
C66B C65B C70B C69B 3.7(8)
C66B C67B C68B O75B -176.3(6)
C66B C67B C68B C69B 4.3(9)
C67B C68B C69B C70B -1.7(8)
C68B C69B C70B N57B 178.5(5)
C68B C69B C70B C65B -2.3(8)
C70B N57B C58B C59B -179.7(5)
C70B N57B C58B C63B 0.4(8)
C70B C65B C66B C67B -1.0(9)
C73B O72B C61B C60B -178.9(5)
C73B O72B C61B C62B 1.6(9)
C76B O75B C68B C67B 176.9(5)
C76B O75B C68B C69B -3.7(8)
